data_4128722
loop_
_publ_author_name
'Gao, Wen-Xi'
'Feng, Hui-Jun'
'Lin, Yue-Jian'
'Jin, Guo-Xin'

_publ_section_title
;
 Covalent Post-assembly Modification Triggers Structural Transformations
 of Borromean Rings.
;
_journal_issue 23
_journal_name_full 'Journal of the American Chemical Society'
_journal_page_first 9160
_journal_page_last 9164
_journal_paper_doi 10.1021/jacs.9b02985
_journal_volume 141
_journal_year 2019
_chemical_formula_sum 'C104 H140 F12 N12 O38 Pd2 Rh4 S6'
_chemical_formula_weight 3211.07
_space_group_crystal_system monoclinic
_space_group_IT_number 15
_space_group_name_Hall '-C 2yc'
_space_group_name_H-M_alt 'C 1 2/c 1'
_atom_sites_solution_hydrogens geom
_audit_creation_method SHELXL-2014/7
_cell_angle_alpha 90
_cell_angle_beta 93.396(4)
_cell_angle_gamma 90
_cell_formula_units_Z 12
_cell_length_a 42.412(9)
_cell_length_b 24.783(5)
_cell_length_c 37.548(8)
_cell_measurement_reflns_used 9952
_cell_measurement_temperature 203(2)
_cell_measurement_theta_max 26.65
_cell_measurement_theta_min 2.22
_cell_volume 39397(14)
_computing_cell_refinement 'Bruker SAINT'
_computing_data_collection 'Bruker APEX2'
_computing_data_reduction 'Bruker SAINT'
_computing_molecular_graphics 'Bruker SHELXTL'
_computing_publication_material 'Bruker SHELXTL'
_computing_structure_refinement 'SHELXL-2014/7 (Sheldrick, 2014)'
_computing_structure_solution 'SHELXS-97 (Sheldrick, 2008)'
_diffrn_ambient_temperature 203(2)
_diffrn_measured_fraction_theta_full 0.994
_diffrn_measured_fraction_theta_max 0.985
_diffrn_measurement_device_type 'Bruker APEX-II CCD'
_diffrn_measurement_method '\f and \w scans'
_diffrn_radiation_type MoK\a
_diffrn_radiation_wavelength 0.71073
_diffrn_reflns_av_R_equivalents 0.0896
_diffrn_reflns_av_unetI/netI 0.1009
_diffrn_reflns_Laue_measured_fraction_full 0.994
_diffrn_reflns_Laue_measured_fraction_max 0.985
_diffrn_reflns_limit_h_max 53
_diffrn_reflns_limit_h_min -53
_diffrn_reflns_limit_k_max 29
_diffrn_reflns_limit_k_min -31
_diffrn_reflns_limit_l_max 47
_diffrn_reflns_limit_l_min -46
_diffrn_reflns_number 129831
_diffrn_reflns_point_group_measured_fraction_full 0.994
_diffrn_reflns_point_group_measured_fraction_max 0.985
_diffrn_reflns_theta_full 25.242
_diffrn_reflns_theta_max 26.784
_diffrn_reflns_theta_min 0.952
_exptl_absorpt_coefficient_mu 0.952
_exptl_absorpt_correction_T_max 0.745
_exptl_absorpt_correction_T_min 0.296
_exptl_absorpt_correction_type multi-scan
_exptl_absorpt_process_details sadabs
_exptl_crystal_colour orange
_exptl_crystal_density_diffrn 1.624
_exptl_crystal_description block
_exptl_crystal_F_000 19536
_exptl_crystal_size_max 0.560
_exptl_crystal_size_mid 0.440
_exptl_crystal_size_min 0.320
_refine_diff_density_max 2.278
_refine_diff_density_min -1.552
_refine_diff_density_rms 0.167
_refine_ls_extinction_method none
_refine_ls_goodness_of_fit_ref 1.034
_refine_ls_hydrogen_treatment constr
_refine_ls_matrix_type full
_refine_ls_number_parameters 2012
_refine_ls_number_reflns 41408
_refine_ls_number_restraints 373
_refine_ls_restrained_S_all 1.038
_refine_ls_R_factor_all 0.1613
_refine_ls_R_factor_gt 0.0923
_refine_ls_shift/su_max 0.002
_refine_ls_shift/su_mean 0.000
_refine_ls_structure_factor_coef Fsqd
_refine_ls_weighting_details 'w=1/[\s^2^(Fo^2^)+(0.1569P)^2^+377.0703P] where P=(Fo^2^+2Fc^2^)/3'
_refine_ls_weighting_scheme calc
_refine_ls_wR_factor_gt 0.2458
_refine_ls_wR_factor_ref 0.3084
_reflns_Friedel_coverage 0.000
_reflns_number_gt 22783
_reflns_number_total 41408
_reflns_threshold_expression 'I > 2\s(I)'
_cod_data_source_file ja9b02985_si_006.cif
_cod_data_source_block mo_80506a_sq
_cod_original_sg_symbol_H-M 'C 2/c'
_cod_database_code 4128722
_shelx_shelxl_version_number 2014/7
_shelx_space_group_comment
; 
The symmetry employed for this shelxl refinement is uniquely defined 
by the following loop, which should always be used as a source of 
symmetry information in preference to the above space-group names. 
They are only intended as comments. 
;
_shelx_estimated_absorpt_t_min 0.618
_shelx_estimated_absorpt_t_max 0.750

loop_
_space_group_symop_operation_xyz
'x, y, z'
'-x, y, -z+1/2'
'x+1/2, y+1/2, z'
'-x+1/2, y+1/2, -z+1/2'
'-x, -y, -z'
'x, -y, z-1/2'
'-x+1/2, -y+1/2, -z'
'x+1/2, -y+1/2, z-1/2'

loop_
_atom_site_label
_atom_site_type_symbol
_atom_site_fract_x
_atom_site_fract_y
_atom_site_fract_z
_atom_site_U_iso_or_equiv
_atom_site_adp_type
_atom_site_occupancy
_atom_site_site_symmetry_order
_atom_site_calc_flag
_atom_site_refinement_flags_posn
_atom_site_refinement_flags_adp
_atom_site_refinement_flags_occupancy
_atom_site_disorder_assembly
_atom_site_disorder_group
Pd1 Pd 0.11247(2) 0.85709(3) 0.36721(2) 0.0500(2) Uani 1 1 d . . . . .
Pd2 Pd 0.78249(2) 0.50644(3) 0.13422(2) 0.0466(2) Uani 1 1 d . . . . .
Pd3 Pd 0.90285(2) 0.39373(3) 0.43310(2) 0.0513(2) Uani 1 1 d . . . . .
Rh1 Rh 0.03359(2) 0.78747(3) 0.46545(2) 0.0508(2) Uani 1 1 d . . . . .
Rh2 Rh 0.20056(2) 0.96219(3) 0.29456(2) 0.0494(2) Uani 1 1 d . . . . .
Rh3 Rh 0.84536(2) 0.65808(3) 0.21547(2) 0.0577(2) Uani 1 1 d . . . . .
Rh4 Rh 0.69298(2) 0.38661(3) 0.06023(2) 0.0490(2) Uani 1 1 d . . . . .
Rh5 Rh 0.86744(2) 0.56170(3) 0.51450(2) 0.0539(2) Uani 1 1 d . . . . .
Rh6 Rh 0.90939(2) 0.23771(4) 0.33193(3) 0.0647(3) Uani 1 1 d . . . . .
N1 N 0.0926(2) 0.8847(3) 0.4088(2) 0.049(2) Uani 1 1 d . . . . .
N2 N 0.13503(19) 0.9252(3) 0.3687(2) 0.0451(19) Uani 1 1 d . . . . .
N3 N 0.07890(19) 0.7590(3) 0.4855(2) 0.0477(19) Uani 1 1 d . . . . .
N4 N 0.1623(2) 0.7012(3) 0.5753(2) 0.0477(19) Uani 1 1 d . . . . .
N5 N 0.1832(2) 0.6771(3) 0.5981(2) 0.053(2) Uani 1 1 d . . . . .
N6 N 0.26486(19) 0.5669(3) 0.6673(2) 0.0448(18) Uani 1 1 d . . . . .
N7 N 0.7735(2) 0.5605(3) 0.1691(2) 0.054(2) Uani 1 1 d . . . . .
N8 N 0.7374(2) 0.4952(3) 0.1320(2) 0.049(2) Uani 1 1 d . . . . .
N9 N 0.8322(2) 0.7044(3) 0.1688(2) 0.049(2) Uani 1 1 d . . . . .
N10 N 0.8053(2) 0.8623(3) 0.0915(2) 0.053(2) Uani 1 1 d . . . . .
N11 N 0.8042(2) 0.9047(3) 0.0689(2) 0.054(2) Uani 1 1 d . . . . .
N12 N 0.81173(19) 1.0460(3) -0.0266(2) 0.0466(19) Uani 1 1 d . . . . .
N13 N 0.8772(2) 0.4575(3) 0.4285(2) 0.053(2) Uani 1 1 d . . . . .
N14 N 0.88606(19) 0.3792(3) 0.3845(2) 0.0475(19) Uani 1 1 d . . . . .
N15 N 0.83287(19) 0.5023(3) 0.5277(2) 0.0458(18) Uani 1 1 d . . . . .
N16 N 0.7325(2) 0.4209(3) 0.5622(2) 0.057(2) Uani 1 1 d . . . . .
N17 N 0.7089(2) 0.3970(3) 0.5771(2) 0.054(2) Uani 1 1 d . . . . .
N18 N 0.6312(2) 0.2932(3) 0.6448(2) 0.053(2) Uani 1 1 d . . . . .
O1 O 0.05840(16) 0.8589(3) 0.45118(19) 0.0520(17) Uani 1 1 d . . . . .
O2 O 0.05007(17) 0.7647(3) 0.41457(18) 0.0537(17) Uani 1 1 d . . . . .
O3 O 0.08386(17) 0.7904(3) 0.37514(19) 0.0541(17) Uani 1 1 d . . . . .
O4 O 0.17269(17) 0.9737(3) 0.33957(18) 0.0512(17) Uani 1 1 d . . . . .
O5 O 0.17835(16) 0.8852(3) 0.29842(18) 0.0505(16) Uani 1 1 d . . . . .
O6 O 0.13975(18) 0.8433(3) 0.32461(18) 0.0561(18) Uani 1 1 d . . . . .
O7 O 0.79920(17) 0.6236(3) 0.20683(18) 0.0527(17) Uani 1 1 d . . . . .
O8 O 0.85388(19) 0.5926(3) 0.1792(2) 0.0593(19) Uani 1 1 d . . . . .
O9 O 0.82889(16) 0.5319(3) 0.14429(18) 0.0510(16) Uani 1 1 d . . . . .
O10 O 0.69759(16) 0.4446(3) 0.10251(19) 0.0504(16) Uani 1 1 d . . . . .
O11 O 0.74260(16) 0.4035(3) 0.06290(19) 0.0523(17) Uani 1 1 d . . . . .
O12 O 0.78006(17) 0.4480(3) 0.09417(19) 0.0521(17) Uani 1 1 d . . . . .
O13 O 0.86099(17) 0.5306(3) 0.46104(18) 0.0545(17) Uani 1 1 d . . . . .
O14 O 0.89971(18) 0.4952(3) 0.5158(2) 0.0591(18) Uani 1 1 d . . . . .
O15 O 0.91396(18) 0.4247(3) 0.48413(19) 0.0584(18) Uani 1 1 d . . . . .
O16 O 0.88871(19) 0.3152(3) 0.3395(2) 0.0614(19) Uani 1 1 d . . . . .
O17 O 0.92631(18) 0.2561(3) 0.3855(2) 0.0612(19) Uani 1 1 d . . . . .
O18 O 0.92540(17) 0.3207(3) 0.42665(18) 0.0527(17) Uani 1 1 d . . . . .
O19 O 0.2481(4) 0.3581(5) 0.5465(4) 0.159(6) Uani 1 1 d . U . . .
O20 O 0.2313(4) 0.4459(5) 0.5655(3) 0.132(5) Uani 1 1 d . U . . .
O21 O 0.2796(4) 0.4125(7) 0.5901(5) 0.201(8) Uani 1 1 d D U . . .
O22 O 0.9392(4) 0.0878(7) 0.4090(5) 0.188(7) Uani 1 1 d D U . . .
O23 O 0.8923(4) 0.0318(7) 0.4103(5) 0.188(7) Uani 1 1 d D U . . .
O24 O 0.9066(5) 0.0863(5) 0.4555(5) 0.176(7) Uani 1 1 d . U . . .
S1 S 0.24688(13) 0.39777(14) 0.57352(12) 0.1051(16) Uani 1 1 d D . . . .
S2 S 0.91898(14) 0.0579(2) 0.43087(17) 0.1202(18) Uani 1 1 d D . . . .
F1 F 0.2028(4) 0.3473(8) 0.6010(4) 0.210(7) Uani 1 1 d . U . . .
F2 F 0.2482(3) 0.3246(5) 0.6239(4) 0.162(5) Uani 1 1 d . U . . .
F3 F 0.2286(5) 0.3998(6) 0.6378(4) 0.201(7) Uani 1 1 d . U . . .
F4 F 0.9653(6) 0.0197(8) 0.4588(7) 0.279(11) Uani 1 1 d . U . . .
F5 F 0.9232(6) -0.0252(8) 0.4662(6) 0.261(10) Uani 1 1 d . U . . .
F6 F 0.9454(4) -0.0308(6) 0.4169(5) 0.224(8) Uani 1 1 d D U . . .
C1 C 0.1035(3) 0.9359(4) 0.4188(3) 0.053(2) Uani 1 1 d . . . . .
C2 C 0.1265(3) 0.9593(4) 0.3976(3) 0.051(2) Uani 1 1 d . . . . .
C3 C 0.1390(3) 1.0093(4) 0.4045(3) 0.057(3) Uani 1 1 d . . . . .
H3 H 0.1543 1.0240 0.3902 0.068 Uiso 1 1 calc R U . . .
C4 C 0.1281(3) 1.0382(4) 0.4336(3) 0.065(3) Uani 1 1 d . . . . .
H4 H 0.1356 1.0733 0.4382 0.078 Uiso 1 1 calc R U . . .
C5 C 0.1065(3) 1.0157(5) 0.4557(4) 0.073(3) Uani 1 1 d . . . . .
H5 H 0.1002 1.0352 0.4755 0.088 Uiso 1 1 calc R U . . .
C6 C 0.0942(3) 0.9646(4) 0.4486(3) 0.061(3) Uani 1 1 d . . . . .
H6 H 0.0796 0.9494 0.4636 0.074 Uiso 1 1 calc R U . . .
C7 C 0.0729(2) 0.8521(4) 0.4231(3) 0.050(2) Uani 1 1 d . . . . .
C8 C 0.0687(3) 0.7981(4) 0.4025(3) 0.051(2) Uani 1 1 d . . . . .
C9 C 0.1553(2) 0.9328(4) 0.3444(3) 0.049(2) Uani 1 1 d . . . . .
C10 C 0.1579(3) 0.8824(4) 0.3208(3) 0.049(2) Uani 1 1 d . . . . .
C11 C 0.0951(2) 0.7850(4) 0.5134(3) 0.052(2) Uani 1 1 d . . . . .
H11 H 0.0882 0.8190 0.5207 0.063 Uiso 1 1 calc R U . . .
C12 C 0.1208(2) 0.7623(4) 0.5303(3) 0.050(2) Uani 1 1 d . . . . .
H12 H 0.1313 0.7811 0.5493 0.060 Uiso 1 1 calc R U . . .
C13 C 0.1321(2) 0.7120(4) 0.5206(3) 0.047(2) Uani 1 1 d . . . . .
C14 C 0.1172(3) 0.6881(4) 0.4906(3) 0.050(2) Uani 1 1 d . . . . .
H14 H 0.1250 0.6559 0.4812 0.060 Uiso 1 1 calc R U . . .
C15 C 0.0907(3) 0.7125(4) 0.4749(3) 0.052(2) Uani 1 1 d . . . . .
H15 H 0.0803 0.6951 0.4553 0.062 Uiso 1 1 calc R U . . .
C16 C 0.1578(2) 0.6839(4) 0.5419(3) 0.045(2) Uani 1 1 d . . . . .
C17 C 0.1753(3) 0.6413(5) 0.5292(3) 0.071(3) Uani 1 1 d . . . . .
H17 H 0.1723 0.6297 0.5054 0.085 Uiso 1 1 calc R U . . .
C18 C 0.1971(3) 0.6167(5) 0.5522(3) 0.069(3) Uani 1 1 d . . . . .
H18 H 0.2099 0.5883 0.5446 0.082 Uiso 1 1 calc R U . . .
C19 C 0.1997(2) 0.6354(4) 0.5874(2) 0.047(2) Uani 1 1 d . . . . .
C20 C 0.2499(3) 0.6127(4) 0.6730(3) 0.050(2) Uani 1 1 d . . . . .
H20 H 0.2539 0.6305 0.6949 0.060 Uiso 1 1 calc R U . . .
C21 C 0.2287(3) 0.6351(4) 0.6481(3) 0.057(3) Uani 1 1 d . . . . .
H21 H 0.2182 0.6671 0.6535 0.068 Uiso 1 1 calc R U . . .
C22 C 0.2229(2) 0.6106(3) 0.6149(2) 0.041(2) Uani 1 1 d . . . . .
C23 C 0.2386(3) 0.5618(4) 0.6097(3) 0.056(3) Uani 1 1 d . . . . .
H23 H 0.2349 0.5427 0.5882 0.067 Uiso 1 1 calc R U . . .
C24 C 0.2588(3) 0.5425(4) 0.6348(3) 0.052(3) Uani 1 1 d . . . . .
H24 H 0.2695 0.5103 0.6301 0.062 Uiso 1 1 calc R U . . .
C25 C 0.0042(2) 0.7353(4) 0.4943(3) 0.056(3) Uani 1 1 d . . . . .
C26 C 0.0080(3) 0.7863(5) 0.5127(3) 0.064(3) Uani 1 1 d . . . . .
C27 C -0.0044(2) 0.8278(5) 0.4890(3) 0.058(3) Uani 1 1 d . . . . .
C28 C -0.0159(2) 0.8041(5) 0.4562(3) 0.062(3) Uani 1 1 d . . . . .
C29 C -0.0110(2) 0.7465(5) 0.4601(3) 0.057(3) Uani 1 1 d . . . . .
C30 C 0.0133(3) 0.6812(5) 0.5089(4) 0.080(4) Uani 1 1 d . . . . .
H30A H 0.0192 0.6579 0.4896 0.120 Uiso 1 1 calc R U . . .
H30B H -0.0044 0.6654 0.5203 0.120 Uiso 1 1 calc R U . . .
H30C H 0.0310 0.6849 0.5262 0.120 Uiso 1 1 calc R U . . .
C31 C 0.0216(3) 0.7960(7) 0.5510(4) 0.088(4) Uani 1 1 d . . . . .
H31A H 0.0360 0.7670 0.5580 0.131 Uiso 1 1 calc R U . . .
H31B H 0.0045 0.7971 0.5671 0.131 Uiso 1 1 calc R U . . .
H31C H 0.0329 0.8301 0.5521 0.131 Uiso 1 1 calc R U . . .
C32 C -0.0040(4) 0.8868(6) 0.4970(5) 0.095(5) Uani 1 1 d . . . . .
H32A H 0.0005 0.9068 0.4756 0.142 Uiso 1 1 calc R U . . .
H32B H 0.0121 0.8944 0.5157 0.142 Uiso 1 1 calc R U . . .
H32C H -0.0245 0.8977 0.5048 0.142 Uiso 1 1 calc R U . . .
C33 C -0.0322(3) 0.8298(7) 0.4236(4) 0.094(5) Uani 1 1 d . . . . .
H33A H -0.0543 0.8358 0.4278 0.141 Uiso 1 1 calc R U . . .
H33B H -0.0306 0.8062 0.4032 0.141 Uiso 1 1 calc R U . . .
H33C H -0.0222 0.8641 0.4189 0.141 Uiso 1 1 calc R U . . .
C34 C -0.0189(3) 0.7060(6) 0.4323(4) 0.082(4) Uani 1 1 d . . . . .
H34A H -0.0131 0.6704 0.4412 0.124 Uiso 1 1 calc R U . . .
H34B H -0.0075 0.7138 0.4113 0.124 Uiso 1 1 calc R U . . .
H34C H -0.0415 0.7070 0.4261 0.124 Uiso 1 1 calc R U . . .
C35 C 0.1746(3) 1.0093(6) 0.2560(4) 0.073(4) Uani 1 1 d . . . . .
C36 C 0.1975(3) 1.0420(4) 0.2738(3) 0.064(3) Uani 1 1 d . . . . .
C37 C 0.2278(3) 1.0205(5) 0.2681(3) 0.065(3) Uani 1 1 d . . . . .
C38 C 0.2223(4) 0.9745(5) 0.2460(3) 0.072(4) Uani 1 1 d . . . . .
C39 C 0.1900(3) 0.9691(5) 0.2376(3) 0.070(4) Uani 1 1 d . . . . .
C40 C 0.1393(4) 1.0154(9) 0.2551(5) 0.128(8) Uani 1 1 d . . . . .
H40A H 0.1295 0.9802 0.2521 0.193 Uiso 1 1 calc R U . . .
H40B H 0.1324 1.0386 0.2354 0.193 Uiso 1 1 calc R U . . .
H40C H 0.1333 1.0314 0.2773 0.193 Uiso 1 1 calc R U . . .
C41 C 0.1920(5) 1.0903(6) 0.2965(5) 0.117(6) Uani 1 1 d . . . . .
H41A H 0.2109 1.0981 0.3113 0.176 Uiso 1 1 calc R U . . .
H41B H 0.1746 1.0830 0.3115 0.176 Uiso 1 1 calc R U . . .
H41C H 0.1868 1.1211 0.2813 0.176 Uiso 1 1 calc R U . . .
C42 C 0.2581(4) 1.0436(7) 0.2801(4) 0.118(7) Uani 1 1 d . U . . .
H42A H 0.2635 1.0725 0.2641 0.177 Uiso 1 1 calc R U . . .
H42B H 0.2743 1.0159 0.2802 0.177 Uiso 1 1 calc R U . . .
H42C H 0.2568 1.0579 0.3040 0.177 Uiso 1 1 calc R U . . .
C43 C 0.2491(5) 0.9390(7) 0.2314(5) 0.122(7) Uani 1 1 d . U . . .
H43A H 0.2661 0.9351 0.2497 0.183 Uiso 1 1 calc R U . . .
H43B H 0.2571 0.9562 0.2106 0.183 Uiso 1 1 calc R U . . .
H43C H 0.2408 0.9037 0.2249 0.183 Uiso 1 1 calc R U . . .
C44 C 0.1749(6) 0.9211(7) 0.2151(4) 0.145(8) Uani 1 1 d . U . . .
H44A H 0.1787 0.9262 0.1901 0.218 Uiso 1 1 calc R U . . .
H44B H 0.1523 0.9203 0.2179 0.218 Uiso 1 1 calc R U . . .
H44C H 0.1842 0.8874 0.2234 0.218 Uiso 1 1 calc R U . . .
C45 C 0.7412(2) 0.5676(3) 0.1747(2) 0.044(2) Uani 1 1 d . . . . .
C46 C 0.7211(3) 0.5316(3) 0.1546(2) 0.049(2) Uani 1 1 d . . . . .
C47 C 0.6890(2) 0.5356(4) 0.1567(3) 0.048(2) Uani 1 1 d . . . . .
H47 H 0.6753 0.5125 0.1433 0.058 Uiso 1 1 calc R U . . .
C48 C 0.6771(3) 0.5740(4) 0.1789(3) 0.061(3) Uani 1 1 d . . . . .
H48 H 0.6551 0.5762 0.1807 0.073 Uiso 1 1 calc R U . . .
C49 C 0.6964(3) 0.6095(4) 0.1984(3) 0.055(3) Uani 1 1 d . . . . .
H49 H 0.6877 0.6358 0.2129 0.066 Uiso 1 1 calc R U . . .
C50 C 0.7287(3) 0.6058(4) 0.1963(3) 0.057(3) Uani 1 1 d . . . . .
H50 H 0.7421 0.6293 0.2097 0.068 Uiso 1 1 calc R U . . .
C51 C 0.7989(3) 0.5860(4) 0.1830(3) 0.052(2) Uani 1 1 d . . . . .
C52 C 0.8294(2) 0.5683(4) 0.1680(3) 0.044(2) Uani 1 1 d . . . . .
C53 C 0.7259(2) 0.4597(4) 0.1084(2) 0.044(2) Uani 1 1 d . . . . .
C54 C 0.7519(2) 0.4348(3) 0.0878(3) 0.042(2) Uani 1 1 d . . . . .
C55 C 0.8506(3) 0.7027(4) 0.1400(3) 0.055(3) Uani 1 1 d . . . . .
H55 H 0.8668 0.6768 0.1399 0.066 Uiso 1 1 calc R U . . .
C56 C 0.8467(3) 0.7362(4) 0.1116(3) 0.054(3) Uani 1 1 d . . . . .
H56 H 0.8604 0.7339 0.0928 0.065 Uiso 1 1 calc R U . . .
C57 C 0.8224(3) 0.7743(4) 0.1104(3) 0.048(2) Uani 1 1 d . . . . .
C58 C 0.8024(3) 0.7741(4) 0.1388(3) 0.056(3) Uani 1 1 d . . . . .
H58 H 0.7850 0.7976 0.1388 0.067 Uiso 1 1 calc R U . . .
C59 C 0.8088(3) 0.7388(4) 0.1668(3) 0.052(2) Uani 1 1 d . . . . .
H59 H 0.7952 0.7395 0.1857 0.062 Uiso 1 1 calc R U . . .
C60 C 0.8206(3) 0.8172(4) 0.0821(3) 0.048(2) Uani 1 1 d . . . . .
C61 C 0.8326(4) 0.8116(4) 0.0493(3) 0.077(4) Uani 1 1 d . . . . .
H61 H 0.8415 0.7787 0.0424 0.092 Uiso 1 1 calc R U . . .
C62 C 0.8314(3) 0.8547(5) 0.0269(3) 0.073(4) Uani 1 1 d . . . . .
H62 H 0.8395 0.8527 0.0042 0.087 Uiso 1 1 calc R U . . .
C63 C 0.8179(2) 0.9014(4) 0.0385(3) 0.045(2) Uani 1 1 d . . . . .
C64 C 0.8314(2) 1.0040(4) -0.0339(3) 0.051(2) Uani 1 1 d . . . . .
H64 H 0.8437 1.0069 -0.0539 0.061 Uiso 1 1 calc R U . . .
C65 C 0.8342(2) 0.9580(4) -0.0137(3) 0.047(2) Uani 1 1 d . . . . .
H65 H 0.8479 0.9304 -0.0203 0.056 Uiso 1 1 calc R U . . .
C66 C 0.8169(2) 0.9519(3) 0.0166(2) 0.0380(19) Uani 1 1 d . . . . .
C67 C 0.7981(2) 0.9960(3) 0.0252(3) 0.045(2) Uani 1 1 d . . . . .
H67 H 0.7866 0.9947 0.0459 0.054 Uiso 1 1 calc R U . . .
C68 C 0.7961(3) 1.0412(4) 0.0036(3) 0.049(2) Uani 1 1 d . . . . .
H68 H 0.7833 1.0700 0.0103 0.059 Uiso 1 1 calc R U . . .
C69 C 0.8647(4) 0.6309(5) 0.2659(4) 0.077(4) Uani 1 1 d . . . . .
C70 C 0.8879(4) 0.6493(6) 0.2458(3) 0.084(4) Uani 1 1 d . . . . .
C71 C 0.8825(3) 0.7050(4) 0.2376(3) 0.056(3) Uani 1 1 d . . . . .
C72 C 0.8546(3) 0.7197(4) 0.2538(3) 0.064(3) Uani 1 1 d . . . . .
C73 C 0.8432(4) 0.6746(6) 0.2719(3) 0.088(5) Uani 1 1 d . . . . .
C74 C 0.8627(5) 0.5749(7) 0.2815(5) 0.139(8) Uani 1 1 d . U . . .
H74A H 0.8412 0.5679 0.2877 0.208 Uiso 1 1 calc R U . . .
H74B H 0.8768 0.5723 0.3027 0.208 Uiso 1 1 calc R U . . .
H74C H 0.8688 0.5486 0.2641 0.208 Uiso 1 1 calc R U . . .
C75 C 0.9181(5) 0.6187(8) 0.2344(6) 0.146(8) Uani 1 1 d . U . . .
H75A H 0.9118 0.5873 0.2203 0.219 Uiso 1 1 calc R U . . .
H75B H 0.9306 0.6074 0.2555 0.219 Uiso 1 1 calc R U . . .
H75C H 0.9305 0.6426 0.2203 0.219 Uiso 1 1 calc R U . . .
C76 C 0.9025(4) 0.7429(6) 0.2180(4) 0.100(5) Uani 1 1 d . U . . .
H76A H 0.9008 0.7343 0.1928 0.151 Uiso 1 1 calc R U . . .
H76B H 0.9243 0.7396 0.2271 0.151 Uiso 1 1 calc R U . . .
H76C H 0.8953 0.7796 0.2215 0.151 Uiso 1 1 calc R U . . .
C77 C 0.8402(4) 0.7746(5) 0.2547(4) 0.087(4) Uani 1 1 d . . . . .
H77A H 0.8476 0.7928 0.2765 0.131 Uiso 1 1 calc R U . . .
H77B H 0.8174 0.7714 0.2540 0.131 Uiso 1 1 calc R U . . .
H77C H 0.8463 0.7952 0.2343 0.131 Uiso 1 1 calc R U . . .
C78 C 0.8146(5) 0.6718(9) 0.2907(4) 0.135(8) Uani 1 1 d . . . . .
H78A H 0.7966 0.6674 0.2737 0.203 Uiso 1 1 calc R U . . .
H78B H 0.8121 0.7049 0.3041 0.203 Uiso 1 1 calc R U . . .
H78C H 0.8157 0.6414 0.3069 0.203 Uiso 1 1 calc R U . . .
C79 C 0.6749(3) 0.3223(5) 0.0268(4) 0.075(4) Uani 1 1 d . . . . .
C80 C 0.6975(4) 0.3017(4) 0.0530(4) 0.075(4) Uani 1 1 d . . . . .
C81 C 0.6877(4) 0.3129(5) 0.0884(4) 0.086(4) Uani 1 1 d . . . . .
C82 C 0.6566(4) 0.3398(5) 0.0824(4) 0.076(4) Uani 1 1 d . . . . .
C83 C 0.6498(3) 0.3462(4) 0.0450(4) 0.069(3) Uani 1 1 d . . . . .
C84 C 0.6773(4) 0.3173(6) -0.0123(4) 0.098(5) Uani 1 1 d . . . . .
H84A H 0.6992 0.3212 -0.0180 0.147 Uiso 1 1 calc R U . . .
H84B H 0.6647 0.3453 -0.0243 0.147 Uiso 1 1 calc R U . . .
H84C H 0.6696 0.2822 -0.0201 0.147 Uiso 1 1 calc R U . . .
C85 C 0.7292(4) 0.2770(5) 0.0478(6) 0.128(7) Uani 1 1 d . . . . .
H85A H 0.7375 0.2612 0.0701 0.191 Uiso 1 1 calc R U . . .
H85B H 0.7436 0.3047 0.0403 0.191 Uiso 1 1 calc R U . . .
H85C H 0.7271 0.2492 0.0296 0.191 Uiso 1 1 calc R U . . .
C86 C 0.7030(6) 0.2986(7) 0.1237(5) 0.150(9) Uani 1 1 d . . . . .
H86A H 0.6998 0.3275 0.1405 0.225 Uiso 1 1 calc R U . . .
H86B H 0.7254 0.2933 0.1214 0.225 Uiso 1 1 calc R U . . .
H86C H 0.6937 0.2656 0.1323 0.225 Uiso 1 1 calc R U . . .
C87 C 0.6336(4) 0.3616(7) 0.1101(5) 0.110(6) Uani 1 1 d . . . . .
H87A H 0.6434 0.3578 0.1340 0.165 Uiso 1 1 calc R U . . .
H87B H 0.6141 0.3412 0.1081 0.165 Uiso 1 1 calc R U . . .
H87C H 0.6292 0.3994 0.1052 0.165 Uiso 1 1 calc R U . . .
C88 C 0.6214(4) 0.3676(7) 0.0269(5) 0.106(5) Uani 1 1 d . . . . .
H88A H 0.6245 0.3710 0.0016 0.159 Uiso 1 1 calc R U . . .
H88B H 0.6167 0.4027 0.0367 0.159 Uiso 1 1 calc R U . . .
H88C H 0.6039 0.3432 0.0303 0.159 Uiso 1 1 calc R U . . .
C89 C 0.8596(3) 0.4608(4) 0.3947(3) 0.054(3) Uani 1 1 d . . . . .
C90 C 0.8651(2) 0.4190(4) 0.3707(3) 0.049(2) Uani 1 1 d . . . . .
C91 C 0.8506(3) 0.4178(5) 0.3371(3) 0.068(3) Uani 1 1 d . . . . .
H91 H 0.8546 0.3898 0.3211 0.081 Uiso 1 1 calc R U . . .
C92 C 0.8296(3) 0.4600(6) 0.3274(4) 0.079(4) Uani 1 1 d . . . . .
H92 H 0.8191 0.4594 0.3047 0.095 Uiso 1 1 calc R U . . .
C93 C 0.8240(3) 0.5024(5) 0.3502(3) 0.068(3) Uani 1 1 d . . . . .
H93 H 0.8102 0.5305 0.3428 0.082 Uiso 1 1 calc R U . . .
C94 C 0.8390(3) 0.5031(5) 0.3843(3) 0.068(3) Uani 1 1 d . . . . .
H94 H 0.8355 0.5315 0.4001 0.081 Uiso 1 1 calc R U . . .
C95 C 0.8764(2) 0.4895(4) 0.4571(3) 0.045(2) Uani 1 1 d . . . . .
C96 C 0.8984(2) 0.4679(4) 0.4881(3) 0.051(2) Uani 1 1 d . . . . .
C97 C 0.8948(3) 0.3342(4) 0.3701(3) 0.057(3) Uani 1 1 d . . . . .
C98 C 0.9176(3) 0.3014(5) 0.3975(3) 0.058(3) Uani 1 1 d . . . . .
C99 C 0.8402(3) 0.4644(4) 0.5520(3) 0.055(3) Uani 1 1 d . . . . .
H99 H 0.8612 0.4618 0.5614 0.065 Uiso 1 1 calc R U . . .
C100 C 0.8181(2) 0.4288(4) 0.5637(3) 0.049(2) Uani 1 1 d . . . . .
H100 H 0.8242 0.4017 0.5802 0.058 Uiso 1 1 calc R U . . .
C101 C 0.7873(2) 0.4331(4) 0.5515(3) 0.045(2) Uani 1 1 d . . . . .
C102 C 0.7797(2) 0.4709(4) 0.5244(3) 0.051(2) Uani 1 1 d . . . . .
H102 H 0.7590 0.4733 0.5141 0.061 Uiso 1 1 calc R U . . .
C103 C 0.8033(3) 0.5045(4) 0.5131(3) 0.055(3) Uani 1 1 d . . . . .
H103 H 0.7985 0.5294 0.4948 0.066 Uiso 1 1 calc R U . . .
C104 C 0.7618(3) 0.4000(4) 0.5667(3) 0.051(2) Uani 1 1 d . . . . .
C105 C 0.7674(3) 0.3529(4) 0.5861(4) 0.070(3) Uani 1 1 d . . . . .
H105 H 0.7878 0.3384 0.5892 0.084 Uiso 1 1 calc R U . . .
C106 C 0.7426(3) 0.3286(4) 0.6003(3) 0.065(3) Uani 1 1 d . . . . .
H106 H 0.7452 0.2957 0.6126 0.078 Uiso 1 1 calc R U . . .
C107 C 0.7139(2) 0.3524(4) 0.5966(3) 0.047(2) Uani 1 1 d . . . . .
C108 C 0.6288(2) 0.3309(4) 0.6196(3) 0.052(2) Uani 1 1 d . . . . .
H108 H 0.6087 0.3443 0.6125 0.062 Uiso 1 1 calc R U . . .
C109 C 0.6548(2) 0.3511(4) 0.6034(3) 0.052(2) Uani 1 1 d . . . . .
H109 H 0.6522 0.3783 0.5861 0.062 Uiso 1 1 calc R U . . .
C110 C 0.6847(2) 0.3312(4) 0.6130(3) 0.045(2) Uani 1 1 d . . . . .
C111 C 0.6863(3) 0.2920(4) 0.6403(3) 0.052(2) Uani 1 1 d . . . . .
H111 H 0.7061 0.2788 0.6489 0.063 Uiso 1 1 calc R U . . .
C112 C 0.6596(3) 0.2734(4) 0.6542(3) 0.054(3) Uani 1 1 d . . . . .
H112 H 0.6613 0.2454 0.6711 0.065 Uiso 1 1 calc R U . . .
C113 C 0.8453(3) 0.6342(4) 0.5307(3) 0.060(3) Uani 1 1 d . . . . .
C114 C 0.8667(3) 0.6128(4) 0.5597(3) 0.059(3) Uani 1 1 d . . . . .
C115 C 0.8975(3) 0.6134(5) 0.5468(4) 0.064(3) Uani 1 1 d . . . . .
C116 C 0.8946(3) 0.6325(4) 0.5099(3) 0.059(3) Uani 1 1 d . . . . .
C117 C 0.8632(3) 0.6458(5) 0.5005(3) 0.065(3) Uani 1 1 d . . . . .
C118 C 0.8111(3) 0.6452(5) 0.5329(4) 0.081(4) Uani 1 1 d . . . . .
H11A H 0.8081 0.6828 0.5390 0.122 Uiso 1 1 calc R U . . .
H11B H 0.8027 0.6225 0.5511 0.122 Uiso 1 1 calc R U . . .
H11C H 0.8002 0.6376 0.5100 0.122 Uiso 1 1 calc R U . . .
C119 C 0.8581(4) 0.5998(6) 0.5967(4) 0.089(4) Uani 1 1 d . . . . .
H11D H 0.8711 0.5701 0.6060 0.134 Uiso 1 1 calc R U . . .
H11E H 0.8360 0.5896 0.5964 0.134 Uiso 1 1 calc R U . . .
H11F H 0.8617 0.6311 0.6119 0.134 Uiso 1 1 calc R U . . .
C120 C 0.9266(4) 0.5958(6) 0.5670(6) 0.114(6) Uani 1 1 d . . . . .
H12A H 0.9427 0.6233 0.5656 0.170 Uiso 1 1 calc R U . . .
H12B H 0.9340 0.5624 0.5569 0.170 Uiso 1 1 calc R U . . .
H12C H 0.9222 0.5899 0.5918 0.170 Uiso 1 1 calc R U . . .
C121 C 0.9223(4) 0.6382(6) 0.4856(5) 0.103(5) Uani 1 1 d . . . . .
H12D H 0.9176 0.6187 0.4636 0.154 Uiso 1 1 calc R U . . .
H12E H 0.9413 0.6234 0.4976 0.154 Uiso 1 1 calc R U . . .
H12F H 0.9256 0.6760 0.4804 0.154 Uiso 1 1 calc R U . . .
C122 C 0.8502(4) 0.6671(6) 0.4660(4) 0.098(5) Uani 1 1 d . . . . .
H12G H 0.8575 0.7038 0.4629 0.147 Uiso 1 1 calc R U . . .
H12H H 0.8273 0.6667 0.4655 0.147 Uiso 1 1 calc R U . . .
H12I H 0.8572 0.6448 0.4468 0.147 Uiso 1 1 calc R U . . .
C123 C 0.9264(4) 0.1668(7) 0.3059(5) 0.084(4) Uani 1 1 d . . . . .
C124 C 0.9059(5) 0.1954(8) 0.2822(5) 0.108(6) Uani 1 1 d . . . . .
C125 C 0.9193(6) 0.2484(8) 0.2766(5) 0.124(7) Uani 1 1 d . . . . .
C126 C 0.9473(5) 0.2504(6) 0.2986(5) 0.112(6) Uani 1 1 d D . . . .
C127 C 0.9509(4) 0.1995(7) 0.3163(4) 0.094(5) Uani 1 1 d D . . . .
C128 C 0.9222(5) 0.1102(7) 0.3151(6) 0.142(9) Uani 1 1 d . . . . .
H12J H 0.9004 0.0998 0.3096 0.213 Uiso 1 1 calc R U . . .
H12K H 0.9274 0.1051 0.3404 0.213 Uiso 1 1 calc R U . . .
H12L H 0.9359 0.0880 0.3014 0.213 Uiso 1 1 calc R U . . .
C129 C 0.8758(5) 0.1745(10) 0.2636(5) 0.154(9) Uani 1 1 d . . . . .
H12M H 0.8810 0.1499 0.2447 0.231 Uiso 1 1 calc R U . . .
H12N H 0.8636 0.2045 0.2534 0.231 Uiso 1 1 calc R U . . .
H12O H 0.8635 0.1556 0.2806 0.231 Uiso 1 1 calc R U . . .
C130 C 0.9052(6) 0.2911(10) 0.2540(6) 0.160(9) Uani 1 1 d . U . . .
H13A H 0.9173 0.3240 0.2577 0.240 Uiso 1 1 calc R U . . .
H13B H 0.8836 0.2972 0.2602 0.240 Uiso 1 1 calc R U . . .
H13C H 0.9053 0.2803 0.2292 0.240 Uiso 1 1 calc R U . . .
C131 C 0.9716(7) 0.2966(10) 0.3023(7) 0.210(13) Uani 1 1 d D U . . .
H13D H 0.9843 0.2968 0.2816 0.316 Uiso 1 1 calc R U . . .
H13E H 0.9851 0.2914 0.3237 0.316 Uiso 1 1 calc R U . . .
H13F H 0.9606 0.3308 0.3037 0.316 Uiso 1 1 calc R U . . .
C132 C 0.9784(5) 0.1848(11) 0.3427(6) 0.165(9) Uani 1 1 d D U . . .
H13G H 0.9702 0.1708 0.3644 0.248 Uiso 1 1 calc R U . . .
H13H H 0.9910 0.2168 0.3482 0.248 Uiso 1 1 calc R U . . .
H13I H 0.9914 0.1576 0.3323 0.248 Uiso 1 1 calc R U . . .
C133 C 0.2312(4) 0.3646(7) 0.6110(5) 0.102(5) Uani 1 1 d . . . . .
C134 C 0.9406(6) 0.0018(8) 0.4455(6) 0.149(9) Uani 1 1 d D . . . .
C135 C 0.0723(5) 0.1816(6) 0.4290(5) 0.152(8) Uani 1 1 d D U . . .
O25 O 0.0527(3) 0.2711(5) 0.4478(5) 0.154(6) Uani 1 1 d D . . . .
F7 F 0.0573(6) 0.1846(9) 0.3973(6) 0.277(11) Uani 1 1 d D U . . .
F8 F 0.1001(5) 0.1561(7) 0.4245(7) 0.275(11) Uani 1 1 d D U . . .
F9 F 0.0574(5) 0.1552(7) 0.4541(6) 0.260(10) Uani 1 1 d D U . . .
S3 S 0.0838(3) 0.2463(4) 0.4462(4) 0.130(4) Uani 0.67(2) 1 d D U P A 1
O26 O 0.1072(6) 0.2407(7) 0.4757(7) 0.154(12) Uani 0.67(2) 1 d D U P A 1
O27 O 0.1016(6) 0.2714(8) 0.4177(6) 0.149(10) Uani 0.67(2) 1 d D U P A 1
S3' S 0.0798(5) 0.2374(10) 0.4572(8) 0.153(9) Uani 0.33(2) 1 d D U P A 2
O26' O 0.0760(14) 0.221(2) 0.4926(11) 0.18(2) Uani 0.33(2) 1 d D U P A 2
O27' O 0.1084(6) 0.2350(14) 0.4388(10) 0.091(13) Uani 0.33(2) 1 d D U P A 2
S4 S 0.2658(4) 0.2327(7) 0.9918(4) 0.167(4) Uani 0.5 1 d D U P . .
O28 O 0.2842(13) 0.212(2) 1.0213(13) 0.148(7) Uani 0.5 1 d D U P . .
O29 O 0.2451(7) 0.2016(12) 0.9693(9) 0.171(13) Uani 0.5 1 d D U P . .
O30 O 0.2823(5) 0.2737(10) 0.9724(7) 0.115(8) Uani 0.5 1 d D U P . .
C136 C 0.2622(7) 0.2174(11) 0.9920(7) 0.146(7) Uani 0.5 1 d D U P . .
F10 F 0.2874(10) 0.2215(19) 1.0175(12) 0.147(6) Uani 0.5 1 d D U P . .
F11 F 0.2623(7) 0.2322(11) 0.9563(5) 0.139(8) Uani 0.5 1 d D U P . .
F12 F 0.2404(6) 0.1779(8) 0.9956(7) 0.137(8) Uani 0.5 1 d D U P . .
S7 S 0.1647(3) 0.4398(5) 0.2966(3) 0.123(4) Uani 0.5 1 d D U P B 1
O37 O 0.1761(10) 0.4822(14) 0.2696(12) 0.087(8) Uani 0.5 1 d . U P B 1
C139 C 0.1251(11) 0.423(3) 0.312(2) 0.25(4) Uani 0.5 1 d D U P B 1
H139 H 0.1271 0.3938 0.3293 0.373 Uiso 0.5 1 calc R U P B 1
H13J H 0.1162 0.4543 0.3230 0.373 Uiso 0.5 1 calc R U P B 1
H13K H 0.1114 0.4116 0.2918 0.373 Uiso 0.5 1 calc R U P B 1
C140 C 0.1632(13) 0.3795(14) 0.2669(12) 0.161(15) Uani 0.5 1 d D U P B 1
H14A H 0.1562 0.3484 0.2801 0.241 Uiso 0.5 1 calc R U P B 1
H14B H 0.1485 0.3860 0.2466 0.241 Uiso 0.5 1 calc R U P B 1
H14C H 0.1841 0.3726 0.2587 0.241 Uiso 0.5 1 calc R U P B 1
S7' S 0.1561(7) 0.4347(12) 0.2730(7) 0.263(12) Uani 0.5 1 d D U P C 2
O37' O 0.1754(12) 0.4834(16) 0.2800(13) 0.126(16) Uani 0.5 1 d D U P C 2
C239 C 0.1203(9) 0.460(2) 0.2947(17) 0.17(2) Uani 0.5 1 d D U P C 2
H23A H 0.1039 0.4325 0.2929 0.258 Uiso 0.5 1 calc R U P C 2
H23B H 0.1257 0.4678 0.3196 0.258 Uiso 0.5 1 calc R U P C 2
H23C H 0.1127 0.4925 0.2827 0.258 Uiso 0.5 1 calc R U P C 2
C240 C 0.1724(11) 0.3936(15) 0.3100(10) 0.138(13) Uani 0.5 1 d D U P C 2
H24A H 0.1620 0.3587 0.3096 0.206 Uiso 0.5 1 calc R U P C 2
H24B H 0.1949 0.3886 0.3077 0.206 Uiso 0.5 1 calc R U P C 2
H24C H 0.1690 0.4116 0.3324 0.206 Uiso 0.5 1 calc R U P C 2

loop_
_atom_site_aniso_label
_atom_site_aniso_U_11
_atom_site_aniso_U_22
_atom_site_aniso_U_33
_atom_site_aniso_U_23
_atom_site_aniso_U_13
_atom_site_aniso_U_12
Pd1 0.0576(5) 0.0431(4) 0.0501(4) 0.0029(3) 0.0102(4) -0.0046(3)
Pd2 0.0534(5) 0.0409(4) 0.0457(4) -0.0006(3) 0.0046(3) -0.0009(3)
Pd3 0.0540(5) 0.0497(4) 0.0501(4) 0.0021(3) 0.0018(4) -0.0008(3)
Rh1 0.0431(5) 0.0592(5) 0.0502(5) 0.0065(4) 0.0022(4) -0.0044(4)
Rh2 0.0596(5) 0.0412(4) 0.0478(4) 0.0148(3) 0.0068(4) 0.0021(3)
Rh3 0.0797(6) 0.0473(5) 0.0448(5) 0.0073(3) -0.0074(4) -0.0127(4)
Rh4 0.0584(5) 0.0336(4) 0.0552(5) 0.0028(3) 0.0062(4) -0.0057(3)
Rh5 0.0510(5) 0.0504(5) 0.0609(5) -0.0028(4) 0.0085(4) -0.0056(4)
Rh6 0.0751(6) 0.0607(5) 0.0606(6) -0.0073(4) 0.0234(5) -0.0118(4)
N1 0.053(5) 0.045(4) 0.051(5) 0.002(4) 0.008(4) -0.001(4)
N2 0.052(5) 0.031(4) 0.053(5) 0.001(3) 0.014(4) -0.003(3)
N3 0.046(5) 0.051(5) 0.046(5) 0.001(4) -0.003(4) -0.010(4)
N4 0.058(5) 0.037(4) 0.048(5) 0.001(3) 0.002(4) 0.007(4)
N5 0.068(6) 0.052(5) 0.039(4) -0.005(4) 0.000(4) 0.012(4)
N6 0.052(5) 0.041(4) 0.041(4) 0.007(3) 0.005(4) 0.005(3)
N7 0.083(7) 0.034(4) 0.045(5) 0.001(3) 0.015(4) 0.003(4)
N8 0.063(5) 0.034(4) 0.050(5) 0.009(3) 0.011(4) -0.001(4)
N9 0.059(5) 0.049(5) 0.039(4) 0.004(3) -0.003(4) -0.004(4)
N10 0.065(6) 0.044(4) 0.052(5) 0.006(4) 0.015(4) 0.006(4)
N11 0.066(6) 0.043(4) 0.055(5) 0.002(4) 0.010(4) 0.010(4)
N12 0.047(5) 0.038(4) 0.055(5) 0.007(3) 0.002(4) -0.002(3)
N13 0.051(5) 0.054(5) 0.052(5) 0.011(4) -0.001(4) 0.005(4)
N14 0.039(5) 0.061(5) 0.041(4) 0.005(4) -0.007(3) -0.007(4)
N15 0.047(5) 0.044(4) 0.046(5) -0.002(3) 0.002(4) -0.007(3)
N16 0.055(6) 0.052(5) 0.064(6) 0.009(4) 0.007(4) 0.004(4)
N17 0.049(5) 0.058(5) 0.056(5) 0.009(4) 0.008(4) -0.001(4)
N18 0.068(6) 0.048(5) 0.043(5) -0.001(4) 0.017(4) -0.006(4)
O1 0.051(4) 0.054(4) 0.052(4) -0.001(3) 0.012(3) -0.003(3)
O2 0.058(4) 0.059(4) 0.045(4) 0.005(3) 0.004(3) -0.014(3)
O3 0.059(4) 0.052(4) 0.051(4) 0.000(3) 0.009(3) -0.015(3)
O4 0.061(4) 0.040(4) 0.053(4) 0.011(3) 0.009(3) 0.001(3)
O5 0.056(4) 0.045(4) 0.051(4) 0.010(3) 0.010(3) 0.000(3)
O6 0.076(5) 0.044(4) 0.050(4) 0.002(3) 0.020(4) -0.010(3)
O7 0.062(5) 0.047(4) 0.049(4) -0.004(3) 0.005(3) -0.015(3)
O8 0.071(5) 0.048(4) 0.058(4) 0.002(3) 0.003(4) -0.009(4)
O9 0.051(4) 0.053(4) 0.049(4) -0.005(3) 0.000(3) -0.009(3)
O10 0.046(4) 0.045(4) 0.060(4) 0.002(3) 0.008(3) -0.006(3)
O11 0.051(4) 0.046(4) 0.059(4) -0.006(3) 0.002(3) -0.004(3)
O12 0.051(4) 0.049(4) 0.056(4) -0.015(3) 0.008(3) 0.001(3)
O13 0.056(4) 0.060(4) 0.048(4) 0.002(3) 0.002(3) 0.002(3)
O14 0.063(5) 0.061(4) 0.053(4) 0.000(4) 0.011(4) 0.003(4)
O15 0.059(5) 0.059(4) 0.056(4) -0.005(3) -0.005(4) 0.008(4)
O16 0.075(5) 0.058(4) 0.052(4) 0.001(4) 0.007(4) -0.004(4)
O17 0.067(5) 0.056(4) 0.061(5) -0.003(4) 0.004(4) 0.002(4)
O18 0.060(5) 0.053(4) 0.044(4) -0.002(3) -0.006(3) 0.008(3)
O19 0.247(16) 0.086(8) 0.152(12) -0.035(8) 0.088(11) -0.024(9)
O20 0.186(13) 0.098(8) 0.112(9) 0.024(7) 0.010(8) 0.052(8)
O21 0.198(15) 0.182(14) 0.219(17) 0.027(12) -0.031(13) -0.135(13)
O22 0.160(13) 0.164(13) 0.248(18) 0.084(13) 0.081(13) -0.003(10)
O23 0.136(13) 0.176(15) 0.25(2) 0.014(14) -0.010(13) -0.020(11)
O24 0.256(18) 0.095(9) 0.186(14) -0.007(9) 0.096(13) 0.038(10)
S1 0.177(5) 0.0545(19) 0.089(3) 0.0079(18) 0.050(3) 0.001(2)
S2 0.121(4) 0.090(3) 0.157(5) 0.016(3) 0.070(4) 0.023(3)
F1 0.142(11) 0.33(2) 0.161(12) 0.043(13) 0.012(10) -0.069(13)
F2 0.212(13) 0.106(8) 0.168(11) 0.062(8) 0.004(9) 0.038(8)
F3 0.33(2) 0.154(11) 0.121(10) -0.038(9) 0.038(11) 0.033(12)
F4 0.27(2) 0.210(17) 0.34(2) 0.000(16) -0.139(18) -0.075(16)
F5 0.32(2) 0.199(15) 0.28(2) 0.103(14) 0.146(17) 0.000(15)
F6 0.254(17) 0.154(12) 0.269(18) -0.100(12) 0.070(14) 0.049(11)
C1 0.058(7) 0.045(5) 0.056(6) 0.004(5) 0.005(5) 0.005(5)
C2 0.063(7) 0.043(5) 0.050(6) 0.003(4) 0.011(5) 0.014(5)
C3 0.072(8) 0.043(5) 0.057(6) -0.001(5) 0.009(5) -0.001(5)
C4 0.084(9) 0.045(6) 0.067(7) 0.001(5) 0.005(6) -0.003(5)
C5 0.079(9) 0.055(7) 0.086(9) -0.017(6) 0.012(7) 0.005(6)
C6 0.070(8) 0.058(7) 0.056(7) 0.000(5) 0.011(6) -0.007(5)
C7 0.045(6) 0.051(6) 0.053(6) 0.009(5) -0.006(5) -0.003(4)
C8 0.053(6) 0.054(6) 0.046(6) 0.002(5) -0.008(5) 0.005(5)
C9 0.057(6) 0.041(5) 0.051(6) 0.012(4) 0.003(5) 0.005(4)
C10 0.058(6) 0.048(5) 0.042(5) 0.010(4) 0.005(5) -0.005(5)
C11 0.052(6) 0.044(5) 0.062(7) 0.000(5) 0.013(5) -0.001(4)
C12 0.046(6) 0.052(6) 0.050(6) -0.009(4) -0.006(5) -0.007(4)
C13 0.055(6) 0.042(5) 0.044(5) -0.003(4) 0.008(5) -0.009(4)
C14 0.062(7) 0.043(5) 0.045(5) -0.003(4) 0.004(5) 0.000(5)
C15 0.057(7) 0.054(6) 0.044(6) -0.006(4) -0.007(5) -0.016(5)
C16 0.049(6) 0.044(5) 0.043(5) 0.001(4) 0.009(4) 0.000(4)
C17 0.080(9) 0.080(8) 0.051(7) -0.012(6) -0.004(6) 0.028(7)
C18 0.075(8) 0.078(8) 0.052(6) -0.031(6) -0.005(6) 0.029(6)
C19 0.053(6) 0.052(6) 0.036(5) -0.001(4) 0.005(4) 0.003(4)
C20 0.066(7) 0.041(5) 0.043(5) 0.008(4) 0.004(5) -0.002(5)
C21 0.072(7) 0.038(5) 0.061(7) 0.009(5) 0.005(6) 0.010(5)
C22 0.048(6) 0.030(4) 0.046(5) 0.010(4) 0.006(4) -0.001(4)
C23 0.082(8) 0.035(5) 0.053(6) 0.005(4) 0.022(6) -0.002(5)
C24 0.061(7) 0.034(5) 0.060(6) 0.008(4) 0.012(5) 0.009(4)
C25 0.046(6) 0.062(7) 0.061(7) 0.021(5) 0.010(5) -0.010(5)
C26 0.043(6) 0.099(9) 0.052(6) 0.008(6) 0.016(5) -0.008(6)
C27 0.042(6) 0.074(7) 0.059(7) 0.008(6) 0.009(5) -0.002(5)
C28 0.024(5) 0.093(9) 0.070(7) 0.014(6) 0.000(5) 0.014(5)
C29 0.035(5) 0.076(7) 0.060(7) 0.009(6) 0.000(5) -0.012(5)
C30 0.087(10) 0.066(8) 0.089(10) 0.026(7) 0.018(8) -0.007(7)
C31 0.079(10) 0.123(12) 0.062(8) 0.016(8) 0.010(7) 0.001(8)
C32 0.084(10) 0.082(10) 0.119(13) -0.004(9) 0.010(9) 0.021(8)
C33 0.077(10) 0.115(12) 0.089(10) 0.029(9) 0.000(8) 0.016(8)
C34 0.070(9) 0.108(11) 0.070(8) 0.010(8) 0.008(7) -0.020(7)
C35 0.065(8) 0.083(9) 0.070(8) 0.039(7) 0.006(6) 0.016(7)
C36 0.096(10) 0.039(5) 0.058(7) 0.020(5) 0.012(6) 0.007(6)
C37 0.081(9) 0.067(7) 0.046(6) 0.028(5) -0.009(6) -0.004(6)
C38 0.105(11) 0.059(7) 0.053(7) 0.020(5) 0.020(7) 0.018(7)
C39 0.079(9) 0.066(7) 0.063(7) 0.034(6) -0.016(6) -0.023(6)
C40 0.069(10) 0.20(2) 0.116(14) 0.075(14) 0.022(10) 0.036(11)
C41 0.181(19) 0.067(9) 0.107(13) 0.005(9) 0.030(13) -0.009(10)
C42 0.102(12) 0.147(14) 0.102(11) 0.084(10) -0.023(9) -0.064(10)
C43 0.140(14) 0.124(13) 0.108(12) 0.067(10) 0.060(11) 0.061(11)
C44 0.26(2) 0.098(12) 0.078(11) 0.016(9) -0.019(13) -0.084(14)
C45 0.060(6) 0.030(4) 0.042(5) 0.011(4) 0.003(4) 0.005(4)
C46 0.082(8) 0.032(4) 0.034(5) 0.012(4) 0.009(5) 0.008(5)
C47 0.049(6) 0.050(5) 0.046(5) 0.015(4) 0.011(4) 0.010(4)
C48 0.080(8) 0.047(6) 0.058(7) 0.011(5) 0.022(6) 0.014(5)
C49 0.069(8) 0.039(5) 0.057(6) 0.002(4) -0.005(5) 0.023(5)
C50 0.088(9) 0.043(5) 0.041(5) 0.009(4) 0.011(5) 0.008(5)
C51 0.064(7) 0.038(5) 0.052(6) 0.012(4) -0.011(5) -0.011(5)
C52 0.047(6) 0.038(5) 0.047(5) 0.013(4) -0.004(4) -0.011(4)
C53 0.058(6) 0.039(5) 0.034(5) 0.012(4) 0.007(4) 0.008(4)
C54 0.044(6) 0.033(4) 0.048(5) 0.011(4) 0.003(4) -0.007(4)
C55 0.063(7) 0.041(5) 0.059(7) 0.006(5) -0.003(5) -0.002(5)
C56 0.057(7) 0.051(6) 0.054(6) -0.003(5) 0.011(5) 0.004(5)
C57 0.066(7) 0.036(5) 0.042(5) 0.002(4) 0.000(5) 0.002(4)
C58 0.074(8) 0.047(5) 0.048(6) 0.002(4) 0.016(5) 0.000(5)
C59 0.054(6) 0.055(6) 0.046(6) 0.002(5) 0.000(5) -0.013(5)
C60 0.069(7) 0.034(5) 0.042(5) -0.003(4) 0.002(5) 0.004(4)
C61 0.143(13) 0.035(5) 0.054(7) -0.003(5) 0.020(7) 0.015(6)
C62 0.117(11) 0.062(7) 0.040(6) 0.006(5) 0.018(6) 0.020(7)
C63 0.054(6) 0.036(5) 0.044(5) -0.003(4) -0.002(4) 0.007(4)
C64 0.055(6) 0.049(6) 0.050(6) 0.000(4) 0.012(5) -0.004(5)
C65 0.059(6) 0.036(5) 0.046(5) -0.004(4) 0.000(5) -0.004(4)
C66 0.044(5) 0.040(5) 0.030(4) 0.005(3) -0.003(4) 0.001(4)
C67 0.054(6) 0.037(5) 0.045(5) 0.007(4) 0.006(4) -0.005(4)
C68 0.060(6) 0.041(5) 0.047(5) -0.005(4) 0.009(5) 0.003(4)
C69 0.100(11) 0.063(8) 0.061(8) 0.022(6) -0.036(7) -0.029(7)
C70 0.114(12) 0.079(9) 0.053(7) 0.007(6) -0.039(8) 0.008(8)
C71 0.059(7) 0.052(6) 0.055(6) 0.009(5) -0.018(5) -0.019(5)
C72 0.097(10) 0.052(6) 0.042(6) -0.006(5) -0.013(6) -0.024(6)
C73 0.132(14) 0.088(10) 0.042(7) -0.006(6) -0.004(7) -0.038(9)
C74 0.198(19) 0.097(12) 0.113(13) 0.042(10) -0.072(13) -0.055(12)
C75 0.173(19) 0.117(14) 0.140(16) -0.015(12) -0.063(14) 0.041(13)
C76 0.128(13) 0.083(10) 0.088(10) 0.004(8) -0.013(9) -0.039(9)
C77 0.131(13) 0.070(8) 0.060(8) 0.000(6) -0.001(8) 0.015(8)
C78 0.173(19) 0.171(19) 0.066(10) -0.027(11) 0.031(11) -0.086(16)
C79 0.095(10) 0.042(6) 0.089(10) 0.012(6) 0.016(8) -0.009(6)
C80 0.107(11) 0.033(5) 0.086(9) 0.006(6) 0.007(8) -0.019(6)
C81 0.111(12) 0.057(7) 0.090(10) 0.027(7) -0.005(9) -0.028(8)
C82 0.094(10) 0.053(7) 0.082(9) 0.001(6) 0.018(8) -0.036(7)
C83 0.058(7) 0.038(6) 0.110(11) 0.013(6) 0.002(7) -0.012(5)
C84 0.157(16) 0.071(9) 0.066(9) -0.004(7) 0.012(9) -0.047(9)
C85 0.129(15) 0.035(7) 0.22(2) -0.003(9) 0.039(14) 0.026(8)
C86 0.25(3) 0.101(13) 0.097(13) 0.059(11) -0.035(15) -0.055(15)
C87 0.136(15) 0.103(12) 0.095(12) -0.014(9) 0.042(11) -0.025(10)
C88 0.081(11) 0.099(12) 0.134(15) -0.009(10) -0.018(10) -0.009(9)
C89 0.054(6) 0.050(6) 0.058(6) 0.009(5) 0.001(5) -0.009(5)
C90 0.044(6) 0.055(6) 0.050(6) 0.007(5) 0.008(5) -0.004(4)
C91 0.084(9) 0.065(7) 0.055(7) 0.011(6) 0.008(6) -0.009(6)
C92 0.091(10) 0.081(9) 0.064(8) 0.026(7) -0.001(7) 0.002(7)
C93 0.086(9) 0.062(7) 0.054(7) 0.026(6) -0.013(6) -0.005(6)
C94 0.082(9) 0.056(7) 0.066(7) 0.009(5) 0.012(6) 0.015(6)
C95 0.041(5) 0.049(5) 0.045(5) 0.002(4) -0.002(4) -0.003(4)
C96 0.048(6) 0.053(6) 0.052(6) 0.013(5) 0.001(5) -0.004(5)
C97 0.057(7) 0.055(6) 0.060(7) 0.003(5) 0.011(5) -0.009(5)
C98 0.052(7) 0.059(7) 0.065(7) 0.006(5) 0.016(6) -0.001(5)
C99 0.047(6) 0.056(6) 0.060(6) -0.001(5) 0.002(5) 0.001(5)
C100 0.051(6) 0.043(5) 0.052(6) 0.003(4) 0.007(5) 0.003(4)
C101 0.044(6) 0.039(5) 0.053(6) -0.004(4) 0.009(4) 0.005(4)
C102 0.039(5) 0.052(6) 0.060(6) -0.003(5) -0.003(5) 0.000(4)
C103 0.064(7) 0.041(5) 0.061(7) -0.004(5) 0.007(5) -0.005(5)
C104 0.055(6) 0.041(5) 0.055(6) -0.005(4) 0.005(5) 0.010(4)
C105 0.066(8) 0.039(6) 0.104(10) 0.010(6) 0.008(7) 0.009(5)
C106 0.066(7) 0.040(5) 0.091(9) 0.026(5) 0.019(6) 0.008(5)
C107 0.060(6) 0.040(5) 0.041(5) -0.010(4) 0.007(4) -0.001(4)
C108 0.043(6) 0.052(6) 0.062(6) -0.012(5) 0.010(5) -0.005(4)
C109 0.051(6) 0.045(5) 0.059(6) 0.004(5) 0.008(5) -0.004(4)
C110 0.056(6) 0.034(5) 0.047(5) -0.010(4) 0.002(4) -0.004(4)
C111 0.064(7) 0.044(5) 0.048(6) -0.009(4) 0.002(5) 0.001(5)
C112 0.074(8) 0.049(6) 0.039(5) 0.004(4) 0.002(5) -0.006(5)
C113 0.057(7) 0.041(5) 0.083(8) -0.004(5) 0.020(6) -0.010(5)
C114 0.067(7) 0.052(6) 0.059(7) -0.012(5) 0.016(6) -0.028(5)
C115 0.041(6) 0.067(7) 0.084(9) -0.008(6) -0.009(6) -0.008(5)
C116 0.052(7) 0.050(6) 0.077(8) -0.008(5) 0.018(6) -0.011(5)
C117 0.066(8) 0.055(6) 0.075(8) -0.005(6) 0.019(6) -0.011(5)
C118 0.086(10) 0.045(6) 0.116(12) 0.002(7) 0.031(8) -0.010(6)
C119 0.118(13) 0.070(9) 0.081(10) -0.003(7) 0.017(9) -0.009(8)
C120 0.088(12) 0.087(11) 0.163(18) -0.023(11) -0.015(11) -0.017(9)
C121 0.102(12) 0.094(11) 0.119(13) 0.000(9) 0.063(10) -0.023(9)
C122 0.117(13) 0.094(11) 0.085(10) 0.025(8) 0.026(9) 0.017(9)
C123 0.065(9) 0.099(11) 0.095(11) -0.004(9) 0.043(8) -0.009(8)
C124 0.126(15) 0.110(13) 0.095(12) -0.051(10) 0.073(12) -0.035(11)
C125 0.18(2) 0.121(15) 0.077(11) 0.010(11) 0.079(13) 0.031(15)
C126 0.126(16) 0.096(12) 0.119(15) -0.003(11) 0.059(13) -0.034(11)
C127 0.080(11) 0.120(13) 0.087(10) -0.002(9) 0.037(9) 0.010(9)
C128 0.18(2) 0.089(12) 0.168(19) -0.050(12) 0.098(17) -0.039(12)
C129 0.149(19) 0.21(2) 0.105(15) -0.077(16) 0.022(13) -0.057(17)
C130 0.18(2) 0.18(2) 0.120(16) 0.058(15) 0.025(15) 0.023(16)
C131 0.29(3) 0.16(2) 0.19(2) -0.045(17) 0.13(2) -0.12(2)
C132 0.132(17) 0.20(2) 0.17(2) -0.026(17) 0.046(16) 0.029(16)
C133 0.093(13) 0.104(12) 0.109(13) 0.016(11) -0.001(10) 0.006(10)
C134 0.14(2) 0.089(14) 0.22(3) 0.016(16) 0.019(19) -0.043(13)
C135 0.148(15) 0.120(13) 0.191(17) 0.025(13) 0.040(14) 0.013(12)
O25 0.116(10) 0.116(10) 0.234(18) -0.020(10) 0.047(11) 0.044(8)
F7 0.38(3) 0.233(18) 0.209(18) -0.031(15) -0.101(18) 0.041(18)
F8 0.235(17) 0.194(15) 0.40(3) -0.092(16) 0.071(17) 0.101(13)
F9 0.31(2) 0.155(12) 0.33(2) 0.051(14) 0.156(18) -0.046(13)
S3 0.147(8) 0.102(5) 0.142(8) -0.003(5) 0.014(6) 0.046(5)
O26 0.156(19) 0.091(12) 0.20(2) -0.019(13) -0.120(18) 0.033(11)
O27 0.19(2) 0.094(13) 0.170(19) 0.017(13) 0.075(16) -0.055(13)
S3' 0.146(12) 0.145(13) 0.170(15) 0.003(11) 0.029(11) 0.047(11)
O26' 0.15(4) 0.21(4) 0.18(4) 0.00(3) 0.03(3) 0.03(3)
O27' 0.036(14) 0.11(2) 0.13(3) 0.021(19) 0.045(15) 0.037(13)
S4 0.151(9) 0.201(10) 0.149(8) 0.030(8) 0.013(7) 0.024(8)
O28 0.133(11) 0.160(12) 0.150(11) 0.038(10) 0.005(10) 0.035(10)
O29 0.132(17) 0.20(2) 0.18(2) 0.009(17) -0.044(16) -0.066(16)
O30 0.090(13) 0.147(15) 0.111(14) 0.035(12) 0.018(11) -0.029(12)
C136 0.139(12) 0.156(12) 0.143(12) 0.021(11) 0.007(10) 0.022(11)
F10 0.125(10) 0.159(11) 0.156(11) 0.036(9) 0.000(10) 0.033(9)
F11 0.186(17) 0.155(15) 0.080(11) 0.016(11) 0.039(12) 0.061(13)
F12 0.157(15) 0.084(11) 0.166(15) 0.026(11) -0.042(13) -0.026(11)
S7 0.151(9) 0.102(7) 0.115(8) -0.036(6) 0.008(7) -0.039(6)
O37 0.112(17) 0.075(14) 0.077(18) -0.011(11) 0.022(13) -0.009(12)
C139 0.25(5) 0.29(5) 0.21(5) 0.01(4) 0.06(3) -0.04(4)
C140 0.23(3) 0.075(18) 0.18(3) -0.061(19) 0.04(2) -0.03(2)
S7' 0.29(2) 0.265(19) 0.239(18) 0.008(16) 0.044(16) 0.006(16)
O37' 0.14(2) 0.12(2) 0.12(3) 0.001(19) 0.05(2) -0.029(17)
C239 0.15(3) 0.14(3) 0.23(4) -0.02(3) 0.01(3) -0.05(3)
C240 0.20(3) 0.10(2) 0.12(2) 0.027(19) 0.01(2) -0.02(2)

loop_
_atom_type_symbol
_atom_type_description
_atom_type_scat_dispersion_real
_atom_type_scat_dispersion_imag
_atom_type_scat_source
C C 0.0033 0.0016 'International Tables Vol C Tables 4.2.6.8 and 6.1.1.4'
H H 0.0000 0.0000 'International Tables Vol C Tables 4.2.6.8 and 6.1.1.4'
N N 0.0061 0.0033 'International Tables Vol C Tables 4.2.6.8 and 6.1.1.4'
O O 0.0106 0.0060 'International Tables Vol C Tables 4.2.6.8 and 6.1.1.4'
F F 0.0171 0.0103 'International Tables Vol C Tables 4.2.6.8 and 6.1.1.4'
S S 0.1246 0.1234 'International Tables Vol C Tables 4.2.6.8 and 6.1.1.4'
Rh Rh -1.1178 0.9187 'International Tables Vol C Tables 4.2.6.8 and 6.1.1.4'
Pd Pd -0.9988 1.0072 'International Tables Vol C Tables 4.2.6.8 and 6.1.1.4'

loop_
_geom_angle_atom_site_label_1
_geom_angle_atom_site_label_2
_geom_angle_atom_site_label_3
_geom_angle
_geom_angle_site_symmetry_1
_geom_angle_site_symmetry_3
N2 Pd1 N1 84.6(3) . .
N2 Pd1 O6 82.4(3) . .
N1 Pd1 O6 167.0(3) . .
N2 Pd1 O3 167.8(3) . .
N1 Pd1 O3 83.2(3) . .
O6 Pd1 O3 109.8(3) . .
N7 Pd2 N8 83.9(4) . .
N7 Pd2 O9 83.7(3) . .
N8 Pd2 O9 167.5(3) . .
N7 Pd2 O12 165.7(4) . .
N8 Pd2 O12 82.1(3) . .
O9 Pd2 O12 110.3(3) . .
N13 Pd3 N14 84.0(4) . .
N13 Pd3 O18 166.7(3) . .
N14 Pd3 O18 82.8(3) . .
N13 Pd3 O15 82.8(3) . .
N14 Pd3 O15 166.8(3) . .
O18 Pd3 O15 110.3(3) . .
C27 Rh1 C26 39.5(4) . .
C27 Rh1 C25 66.2(4) . .
C26 Rh1 C25 39.6(5) . .
C27 Rh1 N3 133.9(4) . .
C26 Rh1 N3 101.1(4) . .
C25 Rh1 N3 99.3(4) . .
C27 Rh1 O1 96.3(4) . .
C26 Rh1 O1 120.0(4) . .
C25 Rh1 O1 159.5(4) . .
N3 Rh1 O1 85.2(3) . .
C27 Rh1 C29 65.0(4) . .
C26 Rh1 C29 65.4(4) . .
C25 Rh1 C29 39.1(4) . .
N3 Rh1 C29 130.2(4) . .
O1 Rh1 C29 144.1(4) . .
C27 Rh1 O2 141.7(4) . .
C26 Rh1 O2 160.7(4) . .
C25 Rh1 O2 121.5(4) . .
N3 Rh1 O2 83.9(3) . .
O1 Rh1 O2 78.7(3) . .
C29 Rh1 O2 97.1(4) . .
C27 Rh1 C28 38.9(4) . .
C26 Rh1 C28 66.2(5) . .
C25 Rh1 C28 66.6(4) . .
N3 Rh1 C28 165.5(4) . .
O1 Rh1 C28 106.9(4) . .
C29 Rh1 C28 39.4(4) . .
O2 Rh1 C28 105.9(4) . .
C38 Rh2 N6 108.2(4) . 7_566
C38 Rh2 C35 64.3(5) . .
N6 Rh2 C35 164.3(5) 7_566 .
C38 Rh2 C36 64.5(4) . .
N6 Rh2 C36 126.1(4) 7_566 .
C35 Rh2 C36 38.6(5) . .
C38 Rh2 C37 39.0(5) . .
N6 Rh2 C37 100.0(4) 7_566 .
C35 Rh2 C37 65.2(5) . .
C36 Rh2 C37 38.9(5) . .
C38 Rh2 O5 113.9(4) . .
N6 Rh2 O5 86.6(3) 7_566 .
C35 Rh2 O5 109.0(5) . .
C36 Rh2 O5 146.9(4) . .
C37 Rh2 O5 152.8(4) . .
C38 Rh2 O4 162.3(4) . .
N6 Rh2 O4 84.5(3) 7_566 .
C35 Rh2 O4 100.2(4) . .
C36 Rh2 O4 98.1(4) . .
C37 Rh2 O4 128.2(4) . .
O5 Rh2 O4 78.4(2) . .
C38 Rh2 C39 38.0(5) . .
N6 Rh2 C39 142.2(5) 7_566 .
C35 Rh2 C39 38.1(5) . .
C36 Rh2 C39 63.9(5) . .
C37 Rh2 C39 64.6(4) . .
O5 Rh2 C39 94.1(4) . .
O4 Rh2 C39 132.7(4) . .
C70 Rh3 C71 40.1(5) . .
C70 Rh3 C72 65.5(5) . .
C71 Rh3 C72 39.1(5) . .
C70 Rh3 C69 37.5(5) . .
C71 Rh3 C69 65.2(4) . .
C72 Rh3 C69 65.0(5) . .
C70 Rh3 N9 132.7(5) . .
C71 Rh3 N9 100.4(4) . .
C72 Rh3 N9 101.4(4) . .
C69 Rh3 N9 165.1(4) . .
C70 Rh3 O7 142.5(5) . .
C71 Rh3 O7 160.4(4) . .
C72 Rh3 O7 121.4(4) . .
C69 Rh3 O7 108.0(4) . .
N9 Rh3 O7 84.1(3) . .
C70 Rh3 O8 95.4(5) . .
C71 Rh3 O8 121.2(4) . .
C72 Rh3 O8 159.6(4) . .
C69 Rh3 O8 104.6(5) . .
N9 Rh3 O8 86.1(3) . .
O7 Rh3 O8 77.9(3) . .
C70 Rh3 C73 64.6(6) . .
C71 Rh3 C73 65.2(5) . .
C72 Rh3 C73 38.4(5) . .
C69 Rh3 C73 39.2(6) . .
N9 Rh3 C73 132.5(5) . .
O7 Rh3 C73 97.6(5) . .
O8 Rh3 C73 140.9(5) . .
N12 Rh4 C81 166.8(5) 7_665 .
N12 Rh4 C80 135.7(4) 7_665 .
C81 Rh4 C80 39.6(5) . .
N12 Rh4 C83 99.3(4) 7_665 .
C81 Rh4 C83 67.4(5) . .
C80 Rh4 C83 65.5(5) . .
N12 Rh4 C82 128.5(5) 7_665 .
C81 Rh4 C82 40.6(6) . .
C80 Rh4 C82 65.6(5) . .
C83 Rh4 C82 39.0(5) . .
N12 Rh4 O10 85.1(3) 7_665 .
C81 Rh4 O10 102.4(5) . .
C80 Rh4 O10 138.7(4) . .
C83 Rh4 O10 123.5(4) . .
C82 Rh4 O10 96.4(4) . .
N12 Rh4 C79 102.8(4) 7_665 .
C81 Rh4 C79 66.9(5) . .
C80 Rh4 C79 39.0(5) . .
C83 Rh4 C79 39.0(5) . .
C82 Rh4 C79 65.4(5) . .
O10 Rh4 C79 161.3(4) . .
N12 Rh4 O11 86.0(3) 7_665 .
C81 Rh4 O11 106.1(5) . .
C80 Rh4 O11 95.9(4) . .
C83 Rh4 O11 158.2(4) . .
C82 Rh4 O11 144.8(5) . .
O10 Rh4 O11 77.8(3) . .
C79 Rh4 O11 119.3(4) . .
C116 Rh5 C114 66.7(4) . .
C116 Rh5 C113 64.9(4) . .
C114 Rh5 C113 40.5(5) . .
C116 Rh5 C115 40.4(5) . .
C114 Rh5 C115 39.0(4) . .
C113 Rh5 C115 65.8(5) . .
C116 Rh5 O14 106.8(4) . .
C114 Rh5 O14 118.8(4) . .
C113 Rh5 O14 159.0(4) . .
C115 Rh5 O14 95.1(4) . .
C116 Rh5 O13 105.1(4) . .
C114 Rh5 O13 162.5(4) . .
C113 Rh5 O13 122.3(4) . .
C115 Rh5 O13 141.6(4) . .
O14 Rh5 O13 78.0(3) . .
C116 Rh5 C117 38.2(4) . .
C114 Rh5 C117 67.2(5) . .
C113 Rh5 C117 39.0(4) . .
C115 Rh5 C117 66.2(5) . .
O14 Rh5 C117 142.6(4) . .
O13 Rh5 C117 96.6(4) . .
C116 Rh5 N15 165.5(4) . .
C114 Rh5 N15 100.4(3) . .
C113 Rh5 N15 101.1(3) . .
C115 Rh5 N15 132.1(4) . .
O14 Rh5 N15 84.9(3) . .
O13 Rh5 N15 85.4(3) . .
C117 Rh5 N15 131.9(4) . .
C127 Rh6 C126 39.6(5) . .
C127 Rh6 N18 131.5(5) . 7_656
C126 Rh6 N18 163.9(5) . 7_656
C127 Rh6 O16 142.7(5) . .
C126 Rh6 O16 106.1(5) . .
N18 Rh6 O16 85.4(3) 7_656 .
C127 Rh6 C124 63.5(7) . .
C126 Rh6 C124 64.7(7) . .
N18 Rh6 C124 99.6(5) 7_656 .
O16 Rh6 C124 123.3(7) . .
C127 Rh6 O17 96.8(5) . .
C126 Rh6 O17 107.4(6) . .
N18 Rh6 O17 85.7(3) 7_656 .
O16 Rh6 O17 78.5(3) . .
C124 Rh6 O17 157.7(7) . .
C127 Rh6 C123 37.1(6) . .
C126 Rh6 C123 64.4(6) . .
N18 Rh6 C123 101.2(4) 7_656 .
O16 Rh6 C123 160.7(5) . .
C124 Rh6 C123 38.0(7) . .
O17 Rh6 C123 119.8(6) . .
C127 Rh6 C125 64.9(7) . .
C126 Rh6 C125 38.4(7) . .
N18 Rh6 C125 130.5(8) 7_656 .
O16 Rh6 C125 97.1(5) . .
C124 Rh6 C125 39.4(7) . .
O17 Rh6 C125 143.4(8) . .
C123 Rh6 C125 64.8(7) . .
C7 N1 C1 131.8(9) . .
C7 N1 Pd1 115.5(7) . .
C1 N1 Pd1 112.6(6) . .
C9 N2 C2 130.4(8) . .
C9 N2 Pd1 116.7(7) . .
C2 N2 Pd1 112.8(6) . .
C15 N3 C11 116.9(9) . .
C15 N3 Rh1 121.9(7) . .
C11 N3 Rh1 120.6(7) . .
C16 N4 N5 120.7(8) . .
C19 N5 N4 119.9(8) . .
C20 N6 C24 117.1(8) . .
C20 N6 Rh2 120.2(7) . 7_566
C24 N6 Rh2 122.5(6) . 7_566
C51 N7 C45 130.9(9) . .
C51 N7 Pd2 114.1(8) . .
C45 N7 Pd2 115.0(7) . .
C53 N8 C46 130.0(9) . .
C53 N8 Pd2 116.7(7) . .
C46 N8 Pd2 113.0(7) . .
C59 N9 C55 116.1(9) . .
C59 N9 Rh3 123.9(7) . .
C55 N9 Rh3 119.7(7) . .
C60 N10 N11 118.7(8) . .
C63 N11 N10 119.9(8) . .
C68 N12 C64 115.8(8) . .
C68 N12 Rh4 122.8(6) . 7_665
C64 N12 Rh4 121.4(6) . 7_665
C95 N13 C89 129.7(9) . .
C95 N13 Pd3 117.3(7) . .
C89 N13 Pd3 112.8(7) . .
C97 N14 C90 129.6(9) . .
C97 N14 Pd3 116.6(7) . .
C90 N14 Pd3 113.8(7) . .
C99 N15 C103 119.0(9) . .
C99 N15 Rh5 120.2(7) . .
C103 N15 Rh5 120.7(7) . .
N17 N16 C104 119.4(9) . .
N16 N17 C107 120.4(9) . .
C108 N18 C112 118.5(9) . .
C108 N18 Rh6 121.2(8) . 7_656
C112 N18 Rh6 120.2(7) . 7_656
C7 O1 Rh1 111.6(6) . .
C8 O2 Rh1 113.3(6) . .
C8 O3 Pd1 109.0(6) . .
C9 O4 Rh2 111.0(6) . .
C10 O5 Rh2 114.9(6) . .
C10 O6 Pd1 109.7(6) . .
C51 O7 Rh3 111.4(6) . .
C52 O8 Rh3 113.9(7) . .
C52 O9 Pd2 108.6(6) . .
C53 O10 Rh4 111.8(6) . .
C54 O11 Rh4 114.8(6) . .
C54 O12 Pd2 109.0(6) . .
C95 O13 Rh5 111.8(6) . .
C96 O14 Rh5 113.9(7) . .
C96 O15 Pd3 109.0(7) . .
C97 O16 Rh6 113.3(7) . .
C98 O17 Rh6 115.6(7) . .
C98 O18 Pd3 110.1(7) . .
O20 S1 O19 118.6(10) . .
O20 S1 O21 107.0(10) . .
O19 S1 O21 112.8(12) . .
O20 S1 C133 111.7(9) . .
O19 S1 C133 105.9(9) . .
O21 S1 C133 99.3(10) . .
O24 S2 O22 114.2(11) . .
O24 S2 O23 106.3(12) . .
O22 S2 O23 113.2(13) . .
O24 S2 C134 115.8(11) . .
O22 S2 C134 105.9(10) . .
O23 S2 C134 100.9(11) . .
N1 C1 C6 124.9(10) . .
N1 C1 C2 116.7(9) . .
C6 C1 C2 118.4(10) . .
C3 C2 C1 122.5(9) . .
C3 C2 N2 124.2(9) . .
C1 C2 N2 113.3(9) . .
C2 C3 C4 117.7(10) . .
C2 C3 H3 121.1 . .
C4 C3 H3 121.1 . .
C5 C4 C3 121.2(11) . .
C5 C4 H4 119.4 . .
C3 C4 H4 119.4 . .
C4 C5 C6 120.4(11) . .
C4 C5 H5 119.8 . .
C6 C5 H5 119.8 . .
C5 C6 C1 119.6(11) . .
C5 C6 H6 120.2 . .
C1 C6 H6 120.2 . .
O1 C7 N1 128.0(10) . .
O1 C7 C8 119.1(9) . .
N1 C7 C8 112.9(9) . .
O2 C8 O3 124.2(10) . .
O2 C8 C7 116.5(9) . .
O3 C8 C7 119.3(9) . .
O4 C9 N2 128.7(9) . .
O4 C9 C10 120.2(9) . .
N2 C9 C10 111.0(8) . .
O5 C10 O6 125.2(9) . .
O5 C10 C9 114.9(8) . .
O6 C10 C9 119.9(9) . .
C12 C11 N3 121.0(9) . .
C12 C11 H11 119.5 . .
N3 C11 H11 119.5 . .
C11 C12 C13 122.0(9) . .
C11 C12 H12 119.0 . .
C13 C12 H12 119.0 . .
C12 C13 C14 116.5(10) . .
C12 C13 C16 122.2(9) . .
C14 C13 C16 121.3(9) . .
C15 C14 C13 118.6(9) . .
C15 C14 H14 120.7 . .
C13 C14 H14 120.7 . .
N3 C15 C14 124.6(9) . .
N3 C15 H15 117.7 . .
C14 C15 H15 117.7 . .
N4 C16 C17 121.3(10) . .
N4 C16 C13 114.4(8) . .
C17 C16 C13 124.2(9) . .
C18 C17 C16 118.5(10) . .
C18 C17 H17 120.8 . .
C16 C17 H17 120.8 . .
C17 C18 C19 117.3(10) . .
C17 C18 H18 121.4 . .
C19 C18 H18 121.4 . .
N5 C19 C18 122.2(10) . .
N5 C19 C22 116.3(8) . .
C18 C19 C22 121.4(9) . .
N6 C20 C21 122.5(10) . .
N6 C20 H20 118.7 . .
C21 C20 H20 118.7 . .
C20 C21 C22 120.5(9) . .
C20 C21 H21 119.8 . .
C22 C21 H21 119.8 . .
C21 C22 C23 115.9(9) . .
C21 C22 C19 120.6(8) . .
C23 C22 C19 123.5(9) . .
C24 C23 C22 120.5(10) . .
C24 C23 H23 119.7 . .
C22 C23 H23 119.7 . .
C23 C24 N6 123.4(9) . .
C23 C24 H24 118.3 . .
N6 C24 H24 118.3 . .
C29 C25 C26 107.0(10) . .
C29 C25 C30 126.7(12) . .
C26 C25 C30 126.3(11) . .
C29 C25 Rh1 70.8(5) . .
C26 C25 Rh1 70.2(5) . .
C30 C25 Rh1 125.8(8) . .
C27 C26 C25 107.5(10) . .
C27 C26 C31 124.8(12) . .
C25 C26 C31 127.7(12) . .
C27 C26 Rh1 70.1(6) . .
C25 C26 Rh1 70.3(6) . .
C31 C26 Rh1 126.5(8) . .
C28 C27 C26 109.5(11) . .
C28 C27 C32 125.3(12) . .
C26 C27 C32 125.2(12) . .
C28 C27 Rh1 71.2(6) . .
C26 C27 Rh1 70.4(6) . .
C32 C27 Rh1 123.0(8) . .
C27 C28 C29 106.3(10) . .
C27 C28 C33 130.0(12) . .
C29 C28 C33 123.6(12) . .
C27 C28 Rh1 69.9(6) . .
C29 C28 Rh1 70.2(6) . .
C33 C28 Rh1 127.4(9) . .
C25 C29 C28 109.7(10) . .
C25 C29 C34 125.1(11) . .
C28 C29 C34 125.2(11) . .
C25 C29 Rh1 70.1(6) . .
C28 C29 Rh1 70.4(6) . .
C34 C29 Rh1 123.6(8) . .
C25 C30 H30A 109.5 . .
C25 C30 H30B 109.5 . .
H30A C30 H30B 109.5 . .
C25 C30 H30C 109.5 . .
H30A C30 H30C 109.5 . .
H30B C30 H30C 109.5 . .
C26 C31 H31A 109.5 . .
C26 C31 H31B 109.5 . .
H31A C31 H31B 109.5 . .
C26 C31 H31C 109.5 . .
H31A C31 H31C 109.5 . .
H31B C31 H31C 109.5 . .
C27 C32 H32A 109.5 . .
C27 C32 H32B 109.5 . .
H32A C32 H32B 109.5 . .
C27 C32 H32C 109.5 . .
H32A C32 H32C 109.5 . .
H32B C32 H32C 109.5 . .
C28 C33 H33A 109.5 . .
C28 C33 H33B 109.5 . .
H33A C33 H33B 109.5 . .
C28 C33 H33C 109.5 . .
H33A C33 H33C 109.5 . .
H33B C33 H33C 109.5 . .
C29 C34 H34A 109.5 . .
C29 C34 H34B 109.5 . .
H34A C34 H34B 109.5 . .
C29 C34 H34C 109.5 . .
H34A C34 H34C 109.5 . .
H34B C34 H34C 109.5 . .
C39 C35 C36 108.5(11) . .
C39 C35 C40 123.7(16) . .
C36 C35 C40 127.8(15) . .
C39 C35 Rh2 72.9(7) . .
C36 C35 Rh2 71.1(7) . .
C40 C35 Rh2 123.2(9) . .
C35 C36 C37 108.5(11) . .
C35 C36 C41 127.2(14) . .
C37 C36 C41 124.2(14) . .
C35 C36 Rh2 70.2(6) . .
C37 C36 Rh2 70.7(6) . .
C41 C36 Rh2 122.9(9) . .
C36 C37 C38 105.9(12) . .
C36 C37 C42 126.5(14) . .
C38 C37 C42 127.5(15) . .
C36 C37 Rh2 70.4(6) . .
C38 C37 Rh2 69.8(7) . .
C42 C37 Rh2 127.9(8) . .
C39 C38 C37 109.5(11) . .
C39 C38 C43 126.2(15) . .
C37 C38 C43 124.1(15) . .
C39 C38 Rh2 73.1(7) . .
C37 C38 Rh2 71.2(7) . .
C43 C38 Rh2 125.8(8) . .
C38 C39 C35 107.5(12) . .
C38 C39 C44 124.1(16) . .
C35 C39 C44 128.1(15) . .
C38 C39 Rh2 68.9(7) . .
C35 C39 Rh2 69.0(7) . .
C44 C39 Rh2 121.6(8) . .
C35 C40 H40A 109.5 . .
C35 C40 H40B 109.5 . .
H40A C40 H40B 109.5 . .
C35 C40 H40C 109.5 . .
H40A C40 H40C 109.5 . .
H40B C40 H40C 109.5 . .
C36 C41 H41A 109.5 . .
C36 C41 H41B 109.5 . .
H41A C41 H41B 109.5 . .
C36 C41 H41C 109.5 . .
H41A C41 H41C 109.5 . .
H41B C41 H41C 109.5 . .
C37 C42 H42A 109.5 . .
C37 C42 H42B 109.5 . .
H42A C42 H42B 109.5 . .
C37 C42 H42C 109.5 . .
H42A C42 H42C 109.5 . .
H42B C42 H42C 109.5 . .
C38 C43 H43A 109.5 . .
C38 C43 H43B 109.5 . .
H43A C43 H43B 109.5 . .
C38 C43 H43C 109.5 . .
H43A C43 H43C 109.5 . .
H43B C43 H43C 109.5 . .
C39 C44 H44A 109.5 . .
C39 C44 H44B 109.5 . .
H44A C44 H44B 109.5 . .
C39 C44 H44C 109.5 . .
H44A C44 H44C 109.5 . .
H44B C44 H44C 109.5 . .
C50 C45 N7 125.9(10) . .
C50 C45 C46 120.4(10) . .
N7 C45 C46 113.7(8) . .
C47 C46 C45 119.4(9) . .
C47 C46 N8 126.1(10) . .
C45 C46 N8 114.4(9) . .
C46 C47 C48 118.9(11) . .
C46 C47 H47 120.5 . .
C48 C47 H47 120.5 . .
C47 C48 C49 122.2(11) . .
C47 C48 H48 118.9 . .
C49 C48 H48 118.9 . .
C50 C49 C48 119.1(10) . .
C50 C49 H49 120.4 . .
C48 C49 H49 120.4 . .
C45 C50 C49 120.0(11) . .
C45 C50 H50 120.0 . .
C49 C50 H50 120.0 . .
O7 C51 N7 126.2(10) . .
O7 C51 C52 119.7(9) . .
N7 C51 C52 114.1(9) . .
O8 C52 O9 123.8(10) . .
O8 C52 C51 116.6(9) . .
O9 C52 C51 119.5(9) . .
O10 C53 N8 128.4(9) . .
O10 C53 C54 120.2(9) . .
N8 C53 C54 111.4(9) . .
O12 C54 O11 123.9(9) . .
O12 C54 C53 120.8(9) . .
O11 C54 C53 115.1(9) . .
C56 C55 N9 123.6(10) . .
C56 C55 H55 118.2 . .
N9 C55 H55 118.2 . .
C55 C56 C57 119.7(10) . .
C55 C56 H56 120.2 . .
C57 C56 H56 120.2 . .
C56 C57 C58 116.9(9) . .
C56 C57 C60 120.5(9) . .
C58 C57 C60 122.2(9) . .
C59 C58 C57 118.9(10) . .
C59 C58 H58 120.6 . .
C57 C58 H58 120.6 . .
N9 C59 C58 124.7(10) . .
N9 C59 H59 117.7 . .
C58 C59 H59 117.7 . .
N10 C60 C61 122.0(9) . .
N10 C60 C57 114.0(8) . .
C61 C60 C57 124.0(9) . .
C62 C61 C60 118.3(10) . .
C62 C61 H61 120.9 . .
C60 C61 H61 120.9 . .
C61 C62 C63 118.1(10) . .
C61 C62 H62 121.0 . .
C63 C62 H62 121.0 . .
N11 C63 C62 122.7(9) . .
N11 C63 C66 115.3(8) . .
C62 C63 C66 122.0(9) . .
C65 C64 N12 123.7(9) . .
C65 C64 H64 118.2 . .
N12 C64 H64 118.2 . .
C64 C65 C66 120.5(9) . .
C64 C65 H65 119.8 . .
C66 C65 H65 119.8 . .
C65 C66 C67 116.0(8) . .
C65 C66 C63 122.6(8) . .
C67 C66 C63 121.3(8) . .
C68 C67 C66 120.6(9) . .
C68 C67 H67 119.7 . .
C66 C67 H67 119.7 . .
N12 C68 C67 123.3(9) . .
N12 C68 H68 118.4 . .
C67 C68 H68 118.4 . .
C70 C69 C73 108.7(12) . .
C70 C69 C74 125.8(17) . .
C73 C69 C74 125.4(16) . .
C70 C69 Rh3 69.5(7) . .
C73 C69 Rh3 71.7(7) . .
C74 C69 Rh3 127.5(9) . .
C69 C70 C71 109.4(14) . .
C69 C70 C75 128.4(15) . .
C71 C70 C75 122.1(15) . .
C69 C70 Rh3 73.0(9) . .
C71 C70 Rh3 70.1(7) . .
C75 C70 Rh3 126.6(11) . .
C72 C71 C70 106.5(11) . .
C72 C71 C76 124.6(12) . .
C70 C71 C76 128.7(14) . .
C72 C71 Rh3 71.5(6) . .
C70 C71 Rh3 69.8(7) . .
C76 C71 Rh3 126.4(9) . .
C71 C72 C73 109.0(12) . .
C71 C72 C77 126.9(11) . .
C73 C72 C77 124.0(14) . .
C71 C72 Rh3 69.4(6) . .
C73 C72 Rh3 72.6(7) . .
C77 C72 Rh3 127.9(9) . .
C72 C73 C78 126.6(17) . .
C72 C73 C69 106.5(13) . .
C78 C73 C69 126.8(15) . .
C72 C73 Rh3 69.0(7) . .
C78 C73 Rh3 123.8(11) . .
C69 C73 Rh3 69.1(7) . .
C69 C74 H74A 109.5 . .
C69 C74 H74B 109.5 . .
H74A C74 H74B 109.5 . .
C69 C74 H74C 109.5 . .
H74A C74 H74C 109.5 . .
H74B C74 H74C 109.5 . .
C70 C75 H75A 109.5 . .
C70 C75 H75B 109.5 . .
H75A C75 H75B 109.5 . .
C70 C75 H75C 109.5 . .
H75A C75 H75C 109.5 . .
H75B C75 H75C 109.5 . .
C71 C76 H76A 109.5 . .
C71 C76 H76B 109.5 . .
H76A C76 H76B 109.5 . .
C71 C76 H76C 109.5 . .
H76A C76 H76C 109.5 . .
H76B C76 H76C 109.5 . .
C72 C77 H77A 109.5 . .
C72 C77 H77B 109.5 . .
H77A C77 H77B 109.5 . .
C72 C77 H77C 109.5 . .
H77A C77 H77C 109.5 . .
H77B C77 H77C 109.5 . .
C73 C78 H78A 109.5 . .
C73 C78 H78B 109.5 . .
H78A C78 H78B 109.5 . .
C73 C78 H78C 109.5 . .
H78A C78 H78C 109.5 . .
H78B C78 H78C 109.5 . .
C83 C79 C80 107.9(13) . .
C83 C79 C84 127.3(15) . .
C80 C79 C84 124.8(14) . .
C83 C79 Rh4 70.2(7) . .
C80 C79 Rh4 70.2(7) . .
C84 C79 Rh4 126.9(8) . .
C79 C80 C81 110.3(13) . .
C79 C80 C85 128.7(15) . .
C81 C80 C85 120.6(15) . .
C79 C80 Rh4 70.8(7) . .
C81 C80 Rh4 70.1(7) . .
C85 C80 Rh4 120.4(9) . .
C80 C81 C82 104.6(13) . .
C80 C81 C86 129.9(18) . .
C82 C81 C86 125.4(17) . .
C80 C81 Rh4 70.4(6) . .
C82 C81 Rh4 70.0(7) . .
C86 C81 Rh4 126.5(11) . .
C83 C82 C81 108.9(12) . .
C83 C82 C87 121.2(14) . .
C81 C82 C87 129.8(14) . .
C83 C82 Rh4 70.3(6) . .
C81 C82 Rh4 69.4(7) . .
C87 C82 Rh4 124.4(9) . .
C79 C83 C82 108.3(12) . .
C79 C83 C88 123.4(15) . .
C82 C83 C88 128.1(14) . .
C79 C83 Rh4 70.8(7) . .
C82 C83 Rh4 70.6(7) . .
C88 C83 Rh4 129.1(9) . .
C79 C84 H84A 109.5 . .
C79 C84 H84B 109.5 . .
H84A C84 H84B 109.5 . .
C79 C84 H84C 109.5 . .
H84A C84 H84C 109.5 . .
H84B C84 H84C 109.5 . .
C80 C85 H85A 109.5 . .
C80 C85 H85B 109.5 . .
H85A C85 H85B 109.5 . .
C80 C85 H85C 109.5 . .
H85A C85 H85C 109.5 . .
H85B C85 H85C 109.5 . .
C81 C86 H86A 109.5 . .
C81 C86 H86B 109.5 . .
H86A C86 H86B 109.5 . .
C81 C86 H86C 109.5 . .
H86A C86 H86C 109.5 . .
H86B C86 H86C 109.5 . .
C82 C87 H87A 109.5 . .
C82 C87 H87B 109.5 . .
H87A C87 H87B 109.5 . .
C82 C87 H87C 109.5 . .
H87A C87 H87C 109.5 . .
H87B C87 H87C 109.5 . .
C83 C88 H88A 109.5 . .
C83 C88 H88B 109.5 . .
H88A C88 H88B 109.5 . .
C83 C88 H88C 109.5 . .
H88A C88 H88C 109.5 . .
H88B C88 H88C 109.5 . .
C90 C89 C94 119.9(11) . .
C90 C89 N13 115.4(9) . .
C94 C89 N13 124.7(10) . .
C91 C90 C89 121.7(10) . .
C91 C90 N14 124.3(10) . .
C89 C90 N14 114.1(9) . .
C90 C91 C92 117.8(12) . .
C90 C91 H91 121.1 . .
C92 C91 H91 121.1 . .
C93 C92 C91 122.2(13) . .
C93 C92 H92 118.9 . .
C91 C92 H92 118.9 . .
C92 C93 C94 119.3(12) . .
C92 C93 H93 120.4 . .
C94 C93 H93 120.4 . .
C93 C94 C89 119.2(11) . .
C93 C94 H94 120.4 . .
C89 C94 H94 120.4 . .
O13 C95 N13 129.1(9) . .
O13 C95 C96 120.0(9) . .
N13 C95 C96 110.8(9) . .
O14 C96 O15 124.1(10) . .
O14 C96 C95 115.9(9) . .
O15 C96 C95 120.0(10) . .
O16 C97 N14 130.7(11) . .
O16 C97 C98 119.0(10) . .
N14 C97 C98 110.3(10) . .
O18 C98 O17 126.3(11) . .
O18 C98 C97 120.2(10) . .
O17 C98 C97 113.5(10) . .
N15 C99 C100 122.1(10) . .
N15 C99 H99 118.9 . .
C100 C99 H99 118.9 . .
C101 C100 C99 120.0(10) . .
C101 C100 H100 120.0 . .
C99 C100 H100 120.0 . .
C100 C101 C102 118.1(9) . .
C100 C101 C104 122.0(9) . .
C102 C101 C104 119.9(9) . .
C103 C102 C101 118.6(10) . .
C103 C102 H102 120.7 . .
C101 C102 H102 120.7 . .
N15 C103 C102 121.7(10) . .
N15 C103 H103 119.1 . .
C102 C103 H103 119.1 . .
N16 C104 C105 121.1(10) . .
N16 C104 C101 115.1(9) . .
C105 C104 C101 123.6(10) . .
C106 C105 C104 118.0(11) . .
C106 C105 H105 121.0 . .
C104 C105 H105 121.0 . .
C105 C106 C107 118.8(10) . .
C105 C106 H106 120.6 . .
C107 C106 H106 120.6 . .
N17 C107 C106 122.1(9) . .
N17 C107 C110 113.7(9) . .
C106 C107 C110 124.2(9) . .
N18 C108 C109 122.6(10) . .
N18 C108 H108 118.7 . .
C109 C108 H108 118.7 . .
C108 C109 C110 119.8(10) . .
C108 C109 H109 120.1 . .
C110 C109 H109 120.1 . .
C109 C110 C111 116.0(9) . .
C109 C110 C107 122.1(9) . .
C111 C110 C107 121.8(9) . .
C112 C111 C110 120.4(11) . .
C112 C111 H111 119.8 . .
C110 C111 H111 119.8 . .
N18 C112 C111 122.5(10) . .
N18 C112 H112 118.7 . .
C111 C112 H112 118.7 . .
C117 C113 C114 109.1(10) . .
C117 C113 C118 124.8(12) . .
C114 C113 C118 126.0(11) . .
C117 C113 Rh5 71.4(6) . .
C114 C113 Rh5 69.3(6) . .
C118 C113 Rh5 128.2(8) . .
C115 C114 C113 106.5(10) . .
C115 C114 C119 126.8(13) . .
C113 C114 C119 126.4(11) . .
C115 C114 Rh5 71.1(6) . .
C113 C114 Rh5 70.2(6) . .
C119 C114 Rh5 129.2(8) . .
C114 C115 C116 107.4(10) . .
C114 C115 C120 125.5(14) . .
C116 C115 C120 127.0(13) . .
C114 C115 Rh5 69.9(6) . .
C116 C115 Rh5 69.0(6) . .
C120 C115 Rh5 124.5(9) . .
C117 C116 C115 109.8(10) . .
C117 C116 C121 125.6(13) . .
C115 C116 C121 124.6(12) . .
C117 C116 Rh5 72.5(6) . .
C115 C116 Rh5 70.7(6) . .
C121 C116 Rh5 124.5(9) . .
C116 C117 C113 107.2(11) . .
C116 C117 C122 127.2(11) . .
C113 C117 C122 125.6(12) . .
C116 C117 Rh5 69.2(7) . .
C113 C117 Rh5 69.6(6) . .
C122 C117 Rh5 125.5(10) . .
C113 C118 H11A 109.5 . .
C113 C118 H11B 109.5 . .
H11A C118 H11B 109.5 . .
C113 C118 H11C 109.5 . .
H11A C118 H11C 109.5 . .
H11B C118 H11C 109.5 . .
C114 C119 H11D 109.5 . .
C114 C119 H11E 109.5 . .
H11D C119 H11E 109.5 . .
C114 C119 H11F 109.5 . .
H11D C119 H11F 109.5 . .
H11E C119 H11F 109.5 . .
C115 C120 H12A 109.5 . .
C115 C120 H12B 109.5 . .
H12A C120 H12B 109.5 . .
C115 C120 H12C 109.5 . .
H12A C120 H12C 109.5 . .
H12B C120 H12C 109.5 . .
C116 C121 H12D 109.5 . .
C116 C121 H12E 109.5 . .
H12D C121 H12E 109.5 . .
C116 C121 H12F 109.5 . .
H12D C121 H12F 109.5 . .
H12E C121 H12F 109.5 . .
C117 C122 H12G 109.5 . .
C117 C122 H12H 109.5 . .
H12G C122 H12H 109.5 . .
C117 C122 H12I 109.5 . .
H12G C122 H12I 109.5 . .
H12H C122 H12I 109.5 . .
C127 C123 C124 108.5(15) . .
C127 C123 C128 127.4(19) . .
C124 C123 C128 124.0(18) . .
C127 C123 Rh6 69.7(9) . .
C124 C123 Rh6 70.3(9) . .
C128 C123 Rh6 128.9(10) . .
C123 C124 C125 108.5(19) . .
C123 C124 C129 126.6(19) . .
C125 C124 C129 125(2) . .
C123 C124 Rh6 71.7(10) . .
C125 C124 Rh6 71.1(9) . .
C129 C124 Rh6 125.8(11) . .
C126 C125 C124 105.7(18) . .
C126 C125 C130 128(2) . .
C124 C125 C130 126(3) . .
C126 C125 Rh6 69.2(10) . .
C124 C125 Rh6 69.5(8) . .
C130 C125 Rh6 123.4(13) . .
C125 C126 C127 107.7(15) . .
C125 C126 C131 128(2) . .
C127 C126 C131 124(2) . .
C125 C126 Rh6 72.4(9) . .
C127 C126 Rh6 70.0(8) . .
C131 C126 Rh6 125.7(14) . .
C123 C127 C126 109.4(15) . .
C123 C127 C132 125.9(18) . .
C126 C127 C132 124.6(19) . .
C123 C127 Rh6 73.2(9) . .
C126 C127 Rh6 70.5(9) . .
C132 C127 Rh6 122.8(12) . .
C123 C128 H12J 109.5 . .
C123 C128 H12K 109.5 . .
H12J C128 H12K 109.5 . .
C123 C128 H12L 109.5 . .
H12J C128 H12L 109.5 . .
H12K C128 H12L 109.5 . .
C124 C129 H12M 109.5 . .
C124 C129 H12N 109.5 . .
H12M C129 H12N 109.5 . .
C124 C129 H12O 109.5 . .
H12M C129 H12O 109.5 . .
H12N C129 H12O 109.5 . .
C125 C130 H13A 109.5 . .
C125 C130 H13B 109.5 . .
H13A C130 H13B 109.5 . .
C125 C130 H13C 109.5 . .
H13A C130 H13C 109.5 . .
H13B C130 H13C 109.5 . .
C126 C131 H13D 109.5 . .
C126 C131 H13E 109.5 . .
H13D C131 H13E 109.5 . .
C126 C131 H13F 109.5 . .
H13D C131 H13F 109.5 . .
H13E C131 H13F 109.5 . .
C127 C132 H13G 109.5 . .
C127 C132 H13H 109.5 . .
H13G C132 H13H 109.5 . .
C127 C132 H13I 109.5 . .
H13G C132 H13I 109.5 . .
H13H C132 H13I 109.5 . .
F2 C133 F1 109.7(18) . .
F2 C133 F3 106.5(17) . .
F1 C133 F3 108.2(18) . .
F2 C133 S1 114.7(14) . .
F1 C133 S1 107.7(14) . .
F3 C133 S1 109.8(14) . .
F4 C134 F5 117(3) . .
F4 C134 F6 112(2) . .
F5 C134 F6 106.4(18) . .
F4 C134 S2 105.3(16) . .
F5 C134 S2 107.3(19) . .
F6 C134 S2 108.9(18) . .
F7 C135 F9 116(2) . .
F7 C135 F8 107(2) . .
F9 C135 F8 108(2) . .
F7 C135 S3' 124.0(18) . .
F9 C135 S3' 92.2(17) . .
F8 C135 S3' 108.3(15) . .
F7 C135 S3 112.6(16) . .
F9 C135 S3 108.4(15) . .
F8 C135 S3 104.0(13) . .
O26 S3 O25 126.2(16) . .
O26 S3 O27 103.7(19) . .
O25 S3 O27 110.6(14) . .
O26 S3 C135 110.5(12) . .
O25 S3 C135 99.4(11) . .
O27 S3 C135 104.9(12) . .
O26' S3' O27' 126(3) . .
O26' S3' O25 105(3) . .
O27' S3' O25 126(3) . .
O26' S3' C135 108(3) . .
O27' S3' C135 79(2) . .
O25 S3' C135 101.3(15) . .
F10 S4 F11 139(3) . .
F10 S4 O28 12(3) . .
F11 S4 O28 144(4) . .
F10 S4 O29 135(3) . .
F11 S4 O29 50.8(17) . .
O28 S4 O29 125(2) . .
F10 S4 O30 100(3) . .
F11 S4 O30 62.1(16) . .
O28 S4 O30 112.4(19) . .
O29 S4 O30 112.5(17) . .
F10 S4 S4 111(3) . 7_557
F11 S4 S4 108.5(19) . 7_557
O28 S4 S4 108(4) . 7_557
O29 S4 S4 91.0(18) . 7_557
O30 S4 S4 103.7(18) . 7_557
F10 S4 F12 101(2) . .
F11 S4 F12 92(2) . .
O28 S4 F12 89(2) . .
O29 S4 F12 42.1(16) . .
O30 S4 F12 154.5(17) . .
S4 S4 F12 82.2(15) 7_557 .
F10 S4 C136 110(3) . 7_557
F11 S4 C136 107.6(14) . 7_557
O28 S4 C136 109(3) . 7_557
O29 S4 C136 100.1(14) . 7_557
O30 S4 C136 92.1(16) . 7_557
S4 S4 C136 12.6(11) 7_557 7_557
F12 S4 C136 94.8(13) . 7_557
C136 O28 S4 16.7(15) . .
C136 O29 F12 72(2) . .
C136 O29 F11 73.1(18) . .
F12 O29 F11 144(3) . .
C136 O29 S4 14.3(17) . .
F12 O29 S4 84(2) . .
F11 O29 S4 61.3(16) . .
F11 O30 S4 54.9(12) . .
F11 O30 C136 49.0(10) . .
S4 O30 C136 6.9(14) . .
O29 C136 F12 55(2) . .
O29 C136 F11 54(2) . .
F12 C136 F11 109(3) . .
O29 C136 F10 162(4) . .
F12 C136 F10 119(3) . .
F11 C136 F10 127(3) . .
O29 C136 O28 155(4) . .
F12 C136 O28 106(2) . .
F11 C136 O28 138(4) . .
F10 C136 O28 12(3) . .
O29 C136 O30 105(2) . .
F12 C136 O30 159(2) . .
F11 C136 O30 51.5(16) . .
F10 C136 O30 82(2) . .
O28 C136 O30 95(2) . .
O29 C136 S4 95(3) . 7_557
F12 C136 S4 89.7(18) . 7_557
F11 C136 S4 100.4(18) . 7_557
F10 C136 S4 102(3) . 7_557
O28 C136 S4 102(3) . 7_557
O30 C136 S4 86.8(15) . 7_557
O29 C136 C136 100(3) . 7_557
F12 C136 C136 100(2) . 7_557
F11 C136 C136 96(2) . 7_557
F10 C136 C136 97(3) . 7_557
O28 C136 C136 99(4) . 7_557
O30 C136 C136 76.6(18) . 7_557
S4 C136 C136 10.7(10) 7_557 7_557
S4 F10 C136 17.0(16) . .
O29 F11 S4 67.9(15) . .
O29 F11 C136 53(2) . .
S4 F11 C136 17.1(15) . .
O29 F11 O30 130(2) . .
S4 F11 O30 63.0(15) . .
C136 F11 O30 79.5(19) . .
O29 F12 C136 53.5(19) . .
O29 F12 S4 53.6(12) . .
C136 F12 S4 5.1(17) . .
O37 S7 C139 133(3) . .
O37 S7 C140 99(2) . .
C139 S7 C140 90(3) . .
S7 C139 H139 109.5 . .
S7 C139 H13J 109.5 . .
H139 C139 H13J 109.5 . .
S7 C139 H13K 109.5 . .
H139 C139 H13K 109.5 . .
H13J C139 H13K 109.5 . .
S7 C140 H14A 109.5 . .
S7 C140 H14B 109.5 . .
H14A C140 H14B 109.5 . .
S7 C140 H14C 109.5 . .
H14A C140 H14C 109.5 . .
H14B C140 H14C 109.5 . .
O37' S7' C240 98(2) . .
O37' S7' C239 96(2) . .
C240 S7' C239 98(3) . .
S7' C239 H23A 109.5 . .
S7' C239 H23B 109.5 . .
H23A C239 H23B 109.5 . .
S7' C239 H23C 109.5 . .
H23A C239 H23C 109.5 . .
H23B C239 H23C 109.5 . .
S7' C240 H24A 109.5 . .
S7' C240 H24B 109.5 . .
H24A C240 H24B 109.5 . .
S7' C240 H24C 109.5 . .
H24A C240 H24C 109.5 . .
H24B C240 H24C 109.5 . .

loop_
_geom_bond_atom_site_label_1
_geom_bond_atom_site_label_2
_geom_bond_distance
_geom_bond_site_symmetry_2
Pd1 N2 1.939(7) .
Pd1 N1 1.944(8) .
Pd1 O6 2.058(7) .
Pd1 O3 2.083(6) .
Pd2 N7 1.928(8) .
Pd2 N8 1.930(9) .
Pd2 O9 2.080(7) .
Pd2 O12 2.086(6) .
Pd3 N13 1.921(8) .
Pd3 N14 1.953(8) .
Pd3 O18 2.069(7) .
Pd3 O15 2.092(7) .
Rh1 C27 2.132(11) .
Rh1 C26 2.135(10) .
Rh1 C25 2.136(9) .
Rh1 N3 2.142(8) .
Rh1 O1 2.144(7) .
Rh1 C29 2.145(10) .
Rh1 O2 2.148(7) .
Rh1 C28 2.149(10) .
Rh2 C38 2.114(11) .
Rh2 N6 2.116(8) 7_566
Rh2 C35 2.117(11) .
Rh2 C36 2.128(10) .
Rh2 C37 2.132(11) .
Rh2 O5 2.137(6) .
Rh2 O4 2.138(7) .
Rh2 C39 2.167(12) .
Rh3 C70 2.086(14) .
Rh3 C71 2.090(10) .
Rh3 C72 2.117(10) .
Rh3 C69 2.129(12) .
Rh3 N9 2.142(8) .
Rh3 O7 2.142(7) .
Rh3 O8 2.163(7) .
Rh3 C73 2.165(12) .
Rh4 N12 2.096(8) 7_665
Rh4 C81 2.129(12) .
Rh4 C80 2.133(11) .
Rh4 C83 2.134(12) .
Rh4 C82 2.138(11) .
Rh4 O10 2.141(7) .
Rh4 C79 2.142(13) .
Rh4 O11 2.142(7) .
Rh5 C116 2.112(10) .
Rh5 C114 2.120(10) .
Rh5 C113 2.132(11) .
Rh5 C115 2.135(11) .
Rh5 O14 2.141(7) .
Rh5 O13 2.152(7) .
Rh5 C117 2.155(12) .
Rh5 N15 2.157(8) .
Rh6 C127 2.113(14) .
Rh6 C126 2.119(15) .
Rh6 N18 2.120(8) 7_656
Rh6 O16 2.137(8) .
Rh6 C124 2.139(15) .
Rh6 O17 2.144(8) .
Rh6 C123 2.156(15) .
Rh6 C125 2.161(15) .
N1 C7 1.301(12) .
N1 C1 1.393(13) .
N2 C9 1.305(12) .
N2 C2 1.438(12) .
N3 C15 1.326(13) .
N3 C11 1.379(13) .
N4 C16 1.330(12) .
N4 N5 1.337(11) .
N5 C19 1.322(12) .
N6 C20 1.323(12) .
N6 C24 1.373(13) .
N6 Rh2 2.116(8) 7_566
N7 C51 1.331(13) .
N7 C45 1.408(13) .
N8 C53 1.321(13) .
N8 C46 1.444(12) .
N9 C59 1.308(13) .
N9 C55 1.373(13) .
N10 C60 1.349(12) .
N10 N11 1.350(11) .
N11 C63 1.313(12) .
N12 C68 1.351(12) .
N12 C64 1.374(12) .
N12 Rh4 2.096(8) 7_665
N13 C95 1.334(13) .
N13 C89 1.440(14) .
N14 C97 1.302(13) .
N14 C90 1.407(13) .
N15 C99 1.332(13) .
N15 C103 1.339(13) .
N16 N17 1.314(12) .
N16 C104 1.348(13) .
N17 C107 1.335(12) .
N18 C108 1.328(13) .
N18 C112 1.330(14) .
N18 Rh6 2.120(8) 7_656
O1 C7 1.263(12) .
O2 C8 1.248(12) .
O3 C8 1.257(12) .
O4 C9 1.273(12) .
O5 C10 1.245(11) .
O6 C10 1.252(12) .
O7 C51 1.291(12) .
O8 C52 1.252(11) .
O9 C52 1.267(11) .
O10 C53 1.266(12) .
O11 C54 1.260(11) .
O12 C54 1.247(11) .
O13 C95 1.224(11) .
O14 C96 1.241(13) .
O15 C96 1.271(12) .
O16 C97 1.255(13) .
O17 C98 1.274(13) .
O18 C98 1.221(13) .
O19 S1 1.416(13) .
O20 S1 1.388(11) .
O21 S1 1.529(13) .
O22 S2 1.429(12) .
O23 S2 1.480(11) .
O24 S2 1.296(14) .
S1 C133 1.791(18) .
S2 C134 1.74(3) .
F1 C133 1.31(2) .
F2 C133 1.303(19) .
F3 C133 1.34(2) .
F4 C134 1.22(3) .
F5 C134 1.29(2) .
F6 C134 1.369(17) .
C1 C6 1.400(15) .
C1 C2 1.419(14) .
C2 C3 1.367(14) .
C3 C4 1.408(15) .
C3 H3 0.9400 .
C4 C5 1.388(17) .
C4 H4 0.9400 .
C5 C6 1.391(16) .
C5 H5 0.9400 .
C6 H6 0.9400 .
C7 C8 1.551(14) .
C9 C10 1.537(14) .
C11 C12 1.350(14) .
C11 H11 0.9400 .
C12 C13 1.393(13) .
C12 H12 0.9400 .
C13 C14 1.393(14) .
C13 C16 1.487(14) .
C14 C15 1.374(15) .
C14 H14 0.9400 .
C15 H15 0.9400 .
C16 C17 1.388(14) .
C17 C18 1.372(16) .
C17 H17 0.9400 .
C18 C19 1.398(14) .
C18 H18 0.9400 .
C19 C22 1.513(13) .
C20 C21 1.372(15) .
C20 H20 0.9400 .
C21 C22 1.397(14) .
C21 H21 0.9400 .
C22 C23 1.401(13) .
C23 C24 1.325(15) .
C23 H23 0.9400 .
C24 H24 0.9400 .
C25 C29 1.431(15) .
C25 C26 1.445(17) .
C25 C30 1.491(16) .
C26 C27 1.443(16) .
C26 C31 1.535(18) .
C27 C28 1.424(17) .
C27 C32 1.492(18) .
C28 C29 1.447(16) .
C28 C33 1.511(17) .
C29 C34 1.473(17) .
C30 H30A 0.9700 .
C30 H30B 0.9700 .
C30 H30C 0.9700 .
C31 H31A 0.9700 .
C31 H31B 0.9700 .
C31 H31C 0.9700 .
C32 H32A 0.9700 .
C32 H32B 0.9700 .
C32 H32C 0.9700 .
C33 H33A 0.9700 .
C33 H33B 0.9700 .
C33 H33C 0.9700 .
C34 H34A 0.9700 .
C34 H34B 0.9700 .
C34 H34C 0.9700 .
C35 C39 1.397(19) .
C35 C36 1.404(19) .
C35 C40 1.503(19) .
C36 C37 1.418(17) .
C36 C41 1.496(19) .
C37 C38 1.419(18) .
C37 C42 1.456(18) .
C38 C39 1.395(18) .
C38 C43 1.563(19) .
C39 C44 1.57(2) .
C40 H40A 0.9700 .
C40 H40B 0.9700 .
C40 H40C 0.9700 .
C41 H41A 0.9700 .
C41 H41B 0.9700 .
C41 H41C 0.9700 .
C42 H42A 0.9700 .
C42 H42B 0.9700 .
C42 H42C 0.9700 .
C43 H43A 0.9700 .
C43 H43B 0.9700 .
C43 H43C 0.9700 .
C44 H44A 0.9700 .
C44 H44B 0.9700 .
C44 H44C 0.9700 .
C45 C50 1.375(13) .
C45 C46 1.417(14) .
C46 C47 1.373(14) .
C47 C48 1.378(14) .
C47 H47 0.9400 .
C48 C49 1.384(16) .
C48 H48 0.9400 .
C49 C50 1.376(16) .
C49 H49 0.9400 .
C50 H50 0.9400 .
C51 C52 1.506(15) .
C53 C54 1.515(13) .
C55 C56 1.352(14) .
C55 H55 0.9400 .
C56 C57 1.397(14) .
C56 H56 0.9400 .
C57 C58 1.399(14) .
C57 C60 1.503(13) .
C58 C59 1.381(14) .
C58 H58 0.9400 .
C59 H59 0.9400 .
C60 C61 1.369(15) .
C61 C62 1.358(15) .
C61 H61 0.9400 .
C62 C63 1.373(14) .
C62 H62 0.9400 .
C63 C66 1.497(12) .
C64 C65 1.368(13) .
C64 H64 0.9400 .
C65 C66 1.398(13) .
C65 H65 0.9400 .
C66 C67 1.403(13) .
C67 C68 1.384(13) .
C67 H67 0.9400 .
C68 H68 0.9400 .
C69 C70 1.36(2) .
C69 C73 1.44(2) .
C69 C74 1.509(19) .
C70 C71 1.432(17) .
C70 C75 1.57(2) .
C71 C72 1.408(17) .
C71 C76 1.489(17) .
C72 C73 1.408(17) .
C72 C77 1.493(17) .
C73 C78 1.44(2) .
C74 H74A 0.9700 .
C74 H74B 0.9700 .
C74 H74C 0.9700 .
C75 H75A 0.9700 .
C75 H75B 0.9700 .
C75 H75C 0.9700 .
C76 H76A 0.9700 .
C76 H76B 0.9700 .
C76 H76C 0.9700 .
C77 H77A 0.9700 .
C77 H77B 0.9700 .
C77 H77C 0.9700 .
C78 H78A 0.9700 .
C78 H78B 0.9700 .
C78 H78C 0.9700 .
C79 C83 1.427(18) .
C79 C80 1.427(19) .
C79 C84 1.481(18) .
C80 C81 1.44(2) .
C80 C85 1.50(2) .
C81 C82 1.48(2) .
C81 C86 1.49(2) .
C82 C83 1.427(19) .
C82 C87 1.56(2) .
C83 C88 1.450(19) .
C84 H84A 0.9700 .
C84 H84B 0.9700 .
C84 H84C 0.9700 .
C85 H85A 0.9700 .
C85 H85B 0.9700 .
C85 H85C 0.9700 .
C86 H86A 0.9700 .
C86 H86B 0.9700 .
C86 H86C 0.9700 .
C87 H87A 0.9700 .
C87 H87B 0.9700 .
C87 H87C 0.9700 .
C88 H88A 0.9700 .
C88 H88B 0.9700 .
C88 H88C 0.9700 .
C89 C90 1.401(15) .
C89 C94 1.402(15) .
C90 C91 1.368(16) .
C91 C92 1.407(18) .
C91 H91 0.9400 .
C92 C93 1.385(18) .
C92 H92 0.9400 .
C93 C94 1.397(17) .
C93 H93 0.9400 .
C94 H94 0.9400 .
C95 C96 1.545(14) .
C97 C98 1.591(16) .
C99 C100 1.379(14) .
C99 H99 0.9400 .
C100 C101 1.361(14) .
C100 H100 0.9400 .
C101 C102 1.406(14) .
C101 C104 1.500(14) .
C102 C103 1.388(14) .
C102 H102 0.9400 .
C103 H103 0.9400 .
C104 C105 1.389(15) .
C105 C106 1.349(15) .
C105 H105 0.9400 .
C106 C107 1.350(15) .
C106 H106 0.9400 .
C107 C110 1.513(14) .
C108 C109 1.382(13) .
C108 H108 0.9400 .
C109 C110 1.387(14) .
C109 H109 0.9400 .
C110 C111 1.411(14) .
C111 C112 1.356(15) .
C111 H111 0.9400 .
C112 H112 0.9400 .
C113 C117 1.430(16) .
C113 C114 1.473(17) .
C113 C118 1.483(17) .
C114 C115 1.420(15) .
C114 C119 1.493(17) .
C115 C116 1.465(17) .
C115 C120 1.47(2) .
C116 C117 1.399(17) .
C116 C121 1.534(16) .
C117 C122 1.476(19) .
C118 H11A 0.9700 .
C118 H11B 0.9700 .
C118 H11C 0.9700 .
C119 H11D 0.9700 .
C119 H11E 0.9700 .
C119 H11F 0.9700 .
C120 H12A 0.9700 .
C120 H12B 0.9700 .
C120 H12C 0.9700 .
C121 H12D 0.9700 .
C121 H12E 0.9700 .
C121 H12F 0.9700 .
C122 H12G 0.9700 .
C122 H12H 0.9700 .
C122 H12I 0.9700 .
C123 C127 1.36(2) .
C123 C124 1.40(3) .
C123 C128 1.46(2) .
C124 C125 1.45(2) .
C124 C129 1.51(3) .
C125 C126 1.41(3) .
C125 C130 1.46(3) .
C126 C127 1.432(16) .
C126 C131 1.541(16) .
C127 C132 1.529(17) .
C128 H12J 0.9700 .
C128 H12K 0.9700 .
C128 H12L 0.9700 .
C129 H12M 0.9700 .
C129 H12N 0.9700 .
C129 H12O 0.9700 .
C130 H13A 0.9700 .
C130 H13B 0.9700 .
C130 H13C 0.9700 .
C131 H13D 0.9700 .
C131 H13E 0.9700 .
C131 H13F 0.9700 .
C132 H13G 0.9700 .
C132 H13H 0.9700 .
C132 H13I 0.9700 .
C135 F7 1.320(16) .
C135 F9 1.334(16) .
C135 F8 1.359(16) .
C135 S3' 1.757(19) .
C135 S3 1.786(17) .
O25 S3' 1.446(18) .
O25 S3 1.459(14) .
S3 O26 1.450(15) .
S3 O27 1.483(15) .
S3' O26' 1.41(2) .
S3' O27' 1.435(19) .
S4 F10 1.32(3) .
S4 F11 1.33(3) .
S4 O28 1.409(17) .
S4 O29 1.410(16) .
S4 O30 1.454(16) .
S4 S4 1.73(4) 7_557
S4 F12 1.74(3) .
S4 C136 1.843(18) 7_557
O28 C136 1.41(4) .
O29 C136 1.15(4) .
O29 F12 1.17(4) .
O29 F11 1.18(3) .
O30 F11 1.44(3) .
O30 C136 1.81(3) .
C136 F12 1.359(19) .
C136 F11 1.390(19) .
C136 F10 1.394(19) .
C136 S4 1.843(18) 7_557
C136 C136 2.03(6) 7_557
S7 O37 1.56(4) .
S7 C139 1.85(3) .
S7 C140 1.86(2) .
C139 H139 0.9700 .
C139 H13J 0.9700 .
C139 H13K 0.9700 .
C140 H14A 0.9700 .
C140 H14B 0.9700 .
C140 H14C 0.9700 .
S7' O37' 1.47(3) .
S7' C240 1.82(3) .
S7' C239 1.87(3) .
C239 H23A 0.9700 .
C239 H23B 0.9700 .
C239 H23C 0.9700 .
C240 H24A 0.9700 .
C240 H24B 0.9700 .
C240 H24C 0.9700 .

loop_
_geom_torsion_atom_site_label_1
_geom_torsion_atom_site_label_2
_geom_torsion_atom_site_label_3
_geom_torsion_atom_site_label_4
_geom_torsion
_geom_torsion_site_symmetry_1
_geom_torsion_site_symmetry_4
C16 N4 N5 C19 -0.3(14) . .
C60 N10 N11 C63 -0.1(15) . .
C104 N16 N17 C107 0.1(15) . .
C7 N1 C1 C6 -1.0(19) . .
Pd1 N1 C1 C6 -177.6(9) . .
C7 N1 C1 C2 177.1(11) . .
Pd1 N1 C1 C2 0.5(12) . .
N1 C1 C2 C3 179.6(10) . .
C6 C1 C2 C3 -2.2(17) . .
N1 C1 C2 N2 -0.3(14) . .
C6 C1 C2 N2 177.9(10) . .
C9 N2 C2 C3 1.0(18) . .
Pd1 N2 C2 C3 -179.9(9) . .
C9 N2 C2 C1 -179.1(10) . .
Pd1 N2 C2 C1 0.0(11) . .
C1 C2 C3 C4 -0.5(17) . .
N2 C2 C3 C4 179.4(10) . .
C2 C3 C4 C5 2.8(18) . .
C3 C4 C5 C6 -2(2) . .
C4 C5 C6 C1 0(2) . .
N1 C1 C6 C5 -179.4(11) . .
C2 C1 C6 C5 2.6(17) . .
Rh1 O1 C7 N1 -172.7(9) . .
Rh1 O1 C7 C8 4.7(11) . .
C1 N1 C7 O1 -1.0(19) . .
Pd1 N1 C7 O1 175.5(8) . .
C1 N1 C7 C8 -178.5(10) . .
Pd1 N1 C7 C8 -2.0(11) . .
Rh1 O2 C8 O3 172.1(8) . .
Rh1 O2 C8 C7 -8.1(11) . .
Pd1 O3 C8 O2 -178.4(8) . .
Pd1 O3 C8 C7 1.7(11) . .
O1 C7 C8 O2 2.4(14) . .
N1 C7 C8 O2 -179.8(9) . .
O1 C7 C8 O3 -177.7(9) . .
N1 C7 C8 O3 0.0(14) . .
Rh2 O4 C9 N2 -179.2(9) . .
Rh2 O4 C9 C10 4.1(11) . .
C2 N2 C9 O4 -1.4(18) . .
Pd1 N2 C9 O4 179.5(8) . .
C2 N2 C9 C10 175.5(10) . .
Pd1 N2 C9 C10 -3.6(11) . .
Rh2 O5 C10 O6 171.7(8) . .
Rh2 O5 C10 C9 -6.8(11) . .
Pd1 O6 C10 O5 176.5(9) . .
Pd1 O6 C10 C9 -5.1(12) . .
O4 C9 C10 O5 1.8(14) . .
N2 C9 C10 O5 -175.4(9) . .
O4 C9 C10 O6 -176.8(9) . .
N2 C9 C10 O6 6.0(14) . .
C15 N3 C11 C12 -3.8(14) . .
Rh1 N3 C11 C12 168.2(8) . .
N3 C11 C12 C13 0.0(15) . .
C11 C12 C13 C14 5.2(15) . .
C11 C12 C13 C16 -172.4(9) . .
C12 C13 C14 C15 -6.5(14) . .
C16 C13 C14 C15 171.1(9) . .
C11 N3 C15 C14 2.3(15) . .
Rh1 N3 C15 C14 -169.5(8) . .
C13 C14 C15 N3 2.9(16) . .
N5 N4 C16 C17 -1.8(15) . .
N5 N4 C16 C13 175.6(8) . .
C12 C13 C16 N4 19.8(13) . .
C14 C13 C16 N4 -157.7(9) . .
C12 C13 C16 C17 -162.9(11) . .
C14 C13 C16 C17 19.6(15) . .
N4 C16 C17 C18 1.0(18) . .
C13 C16 C17 C18 -176.1(11) . .
C16 C17 C18 C19 1.6(19) . .
N4 N5 C19 C18 3.1(16) . .
N4 N5 C19 C22 -179.9(8) . .
C17 C18 C19 N5 -3.7(19) . .
C17 C18 C19 C22 179.5(11) . .
C24 N6 C20 C21 1.0(14) . .
Rh2 N6 C20 C21 175.7(8) 7_566 .
N6 C20 C21 C22 -1.9(16) . .
C20 C21 C22 C23 2.7(15) . .
C20 C21 C22 C19 -179.7(9) . .
N5 C19 C22 C21 -7.2(14) . .
C18 C19 C22 C21 169.8(11) . .
N5 C19 C22 C23 170.2(9) . .
C18 C19 C22 C23 -12.8(15) . .
C21 C22 C23 C24 -2.9(14) . .
C19 C22 C23 C24 179.6(9) . .
C22 C23 C24 N6 2.2(16) . .
C20 N6 C24 C23 -1.1(15) . .
Rh2 N6 C24 C23 -175.8(8) 7_566 .
C29 C25 C26 C27 -1.1(11) . .
C30 C25 C26 C27 -179.1(10) . .
Rh1 C25 C26 C27 60.5(7) . .
C29 C25 C26 C31 176.9(10) . .
C30 C25 C26 C31 -1.0(17) . .
Rh1 C25 C26 C31 -121.5(11) . .
C29 C25 C26 Rh1 -61.6(7) . .
C30 C25 C26 Rh1 120.4(11) . .
C25 C26 C27 C28 0.1(11) . .
C31 C26 C27 C28 -178.0(10) . .
Rh1 C26 C27 C28 60.7(7) . .
C25 C26 C27 C32 -177.7(11) . .
C31 C26 C27 C32 4.2(17) . .
Rh1 C26 C27 C32 -117.1(11) . .
C25 C26 C27 Rh1 -60.6(7) . .
C31 C26 C27 Rh1 121.3(11) . .
C26 C27 C28 C29 0.9(11) . .
C32 C27 C28 C29 178.7(11) . .
Rh1 C27 C28 C29 61.1(7) . .
C26 C27 C28 C33 177.3(11) . .
C32 C27 C28 C33 -4.9(19) . .
Rh1 C27 C28 C33 -122.5(13) . .
C26 C27 C28 Rh1 -60.2(7) . .
C32 C27 C28 Rh1 117.6(11) . .
C26 C25 C29 C28 1.7(11) . .
C30 C25 C29 C28 179.6(10) . .
Rh1 C25 C29 C28 -59.5(7) . .
C26 C25 C29 C34 178.9(10) . .
C30 C25 C29 C34 -3.2(17) . .
Rh1 C25 C29 C34 117.7(11) . .
C26 C25 C29 Rh1 61.2(7) . .
C30 C25 C29 Rh1 -120.8(11) . .
C27 C28 C29 C25 -1.6(11) . .
C33 C28 C29 C25 -178.3(10) . .
Rh1 C28 C29 C25 59.3(7) . .
C27 C28 C29 C34 -178.8(10) . .
C33 C28 C29 C34 4.5(17) . .
Rh1 C28 C29 C34 -117.9(11) . .
C27 C28 C29 Rh1 -60.9(7) . .
C33 C28 C29 Rh1 122.4(11) . .
C39 C35 C36 C37 -3.1(12) . .
C40 C35 C36 C37 178.5(11) . .
Rh2 C35 C36 C37 60.7(7) . .
C39 C35 C36 C41 179.3(12) . .
C40 C35 C36 C41 1(2) . .
Rh2 C35 C36 C41 -116.9(12) . .
C39 C35 C36 Rh2 -63.8(8) . .
C40 C35 C36 Rh2 117.8(13) . .
C35 C36 C37 C38 0.8(12) . .
C41 C36 C37 C38 178.4(11) . .
Rh2 C36 C37 C38 61.2(7) . .
C35 C36 C37 C42 176.4(10) . .
C41 C36 C37 C42 -6.0(18) . .
Rh2 C36 C37 C42 -123.2(11) . .
C35 C36 C37 Rh2 -60.4(7) . .
C41 C36 C37 Rh2 117.3(12) . .
C36 C37 C38 C39 1.8(12) . .
C42 C37 C38 C39 -173.7(10) . .
Rh2 C37 C38 C39 63.4(8) . .
C36 C37 C38 C43 177.4(10) . .
C42 C37 C38 C43 1.9(18) . .
Rh2 C37 C38 C43 -121.0(11) . .
C36 C37 C38 Rh2 -61.6(7) . .
C42 C37 C38 Rh2 122.9(11) . .
C37 C38 C39 C35 -3.8(12) . .
C43 C38 C39 C35 -179.2(11) . .
Rh2 C38 C39 C35 58.4(8) . .
C37 C38 C39 C44 -176.9(11) . .
C43 C38 C39 C44 7.6(18) . .
Rh2 C38 C39 C44 -114.7(11) . .
C37 C38 C39 Rh2 -62.2(8) . .
C43 C38 C39 Rh2 122.3(11) . .
C36 C35 C39 C38 4.2(12) . .
C40 C35 C39 C38 -177.3(11) . .
Rh2 C35 C39 C38 -58.4(8) . .
C36 C35 C39 C44 177.0(11) . .
C40 C35 C39 C44 -4.5(19) . .
Rh2 C35 C39 C44 114.4(12) . .
C36 C35 C39 Rh2 62.6(8) . .
C40 C35 C39 Rh2 -118.9(12) . .
C51 N7 C45 C50 2.3(16) . .
Pd2 N7 C45 C50 -175.5(7) . .
C51 N7 C45 C46 -179.6(9) . .
Pd2 N7 C45 C46 2.6(9) . .
C50 C45 C46 C47 0.6(13) . .
N7 C45 C46 C47 -177.7(8) . .
C50 C45 C46 N8 177.5(8) . .
N7 C45 C46 N8 -0.7(11) . .
C53 N8 C46 C47 1.8(14) . .
Pd2 N8 C46 C47 175.3(7) . .
C53 N8 C46 C45 -174.9(8) . .
Pd2 N8 C46 C45 -1.4(9) . .
C45 C46 C47 C48 -1.1(13) . .
N8 C46 C47 C48 -177.6(8) . .
C46 C47 C48 C49 1.5(15) . .
C47 C48 C49 C50 -1.3(15) . .
N7 C45 C50 C49 177.6(9) . .
C46 C45 C50 C49 -0.4(14) . .
C48 C49 C50 C45 0.7(15) . .
Rh3 O7 C51 N7 -172.8(8) . .
Rh3 O7 C51 C52 5.7(10) . .
C45 N7 C51 O7 2.3(16) . .
Pd2 N7 C51 O7 -179.9(8) . .
C45 N7 C51 C52 -176.3(8) . .
Pd2 N7 C51 C52 1.5(10) . .
Rh3 O8 C52 O9 173.7(7) . .
Rh3 O8 C52 C51 -3.6(10) . .
Pd2 O9 C52 O8 -178.3(7) . .
Pd2 O9 C52 C51 -1.0(10) . .
O7 C51 C52 O8 -1.5(13) . .
N7 C51 C52 O8 177.2(8) . .
O7 C51 C52 O9 -179.0(8) . .
N7 C51 C52 O9 -0.3(12) . .
Rh4 O10 C53 N8 179.1(7) . .
Rh4 O10 C53 C54 -3.1(10) . .
C46 N8 C53 O10 -8.5(15) . .
Pd2 N8 C53 O10 178.2(7) . .
C46 N8 C53 C54 173.6(8) . .
Pd2 N8 C53 C54 0.3(9) . .
Pd2 O12 C54 O11 173.9(7) . .
Pd2 O12 C54 C53 -1.0(10) . .
Rh4 O11 C54 O12 177.9(7) . .
Rh4 O11 C54 C53 -6.9(9) . .
O10 C53 C54 O12 -177.6(8) . .
N8 C53 C54 O12 0.6(12) . .
O10 C53 C54 O11 7.0(12) . .
N8 C53 C54 O11 -174.8(8) . .
C59 N9 C55 C56 4.0(15) . .
Rh3 N9 C55 C56 -170.1(8) . .
N9 C55 C56 C57 -1.6(17) . .
C55 C56 C57 C58 -2.1(16) . .
C55 C56 C57 C60 170.9(10) . .
C56 C57 C58 C59 3.2(15) . .
C60 C57 C58 C59 -169.6(10) . .
C55 N9 C59 C58 -2.8(15) . .
Rh3 N9 C59 C58 171.1(8) . .
C57 C58 C59 N9 -0.8(17) . .
N11 N10 C60 C61 -5.4(17) . .
N11 N10 C60 C57 175.6(9) . .
C56 C57 C60 N10 -154.3(10) . .
C58 C57 C60 N10 18.3(15) . .
C56 C57 C60 C61 26.8(17) . .
C58 C57 C60 C61 -160.6(12) . .
N10 C60 C61 C62 6(2) . .
C57 C60 C61 C62 -175.5(12) . .
C60 C61 C62 C63 -1(2) . .
N10 N11 C63 C62 5.3(17) . .
N10 N11 C63 C66 -176.3(9) . .
C61 C62 C63 N11 -5(2) . .
C61 C62 C63 C66 176.7(12) . .
C68 N12 C64 C65 3.8(15) . .
Rh4 N12 C64 C65 -176.8(8) 7_665 .
N12 C64 C65 C66 -0.9(16) . .
C64 C65 C66 C67 -2.4(14) . .
C64 C65 C66 C63 176.8(9) . .
N11 C63 C66 C65 170.2(9) . .
C62 C63 C66 C65 -11.4(16) . .
N11 C63 C66 C67 -10.7(14) . .
C62 C63 C66 C67 167.7(11) . .
C65 C66 C67 C68 2.7(14) . .
C63 C66 C67 C68 -176.4(9) . .
C64 N12 C68 C67 -3.4(15) . .
Rh4 N12 C68 C67 177.2(8) 7_665 .
C66 C67 C68 N12 0.2(16) . .
C73 C69 C70 C71 -0.4(14) . .
C74 C69 C70 C71 -176.9(12) . .
Rh3 C69 C70 C71 61.0(8) . .
C73 C69 C70 C75 175.2(14) . .
C74 C69 C70 C75 -1(2) . .
Rh3 C69 C70 C75 -123.5(15) . .
C73 C69 C70 Rh3 -61.3(9) . .
C74 C69 C70 Rh3 122.1(13) . .
C69 C70 C71 C72 -0.3(13) . .
C75 C70 C71 C72 -176.1(12) . .
Rh3 C70 C71 C72 62.5(8) . .
C69 C70 C71 C76 176.2(12) . .
C75 C70 C71 C76 0(2) . .
Rh3 C70 C71 C76 -121.0(13) . .
C69 C70 C71 Rh3 -62.8(9) . .
C75 C70 C71 Rh3 121.4(13) . .
C70 C71 C72 C73 0.8(13) . .
C76 C71 C72 C73 -175.9(11) . .
Rh3 C71 C72 C73 62.2(8) . .
C70 C71 C72 C77 176.1(11) . .
C76 C71 C72 C77 -0.6(19) . .
Rh3 C71 C72 C77 -122.5(12) . .
C70 C71 C72 Rh3 -61.4(7) . .
C76 C71 C72 Rh3 121.9(12) . .
C71 C72 C73 C78 -177.3(13) . .
C77 C72 C73 C78 7(2) . .
Rh3 C72 C73 C78 -117.1(15) . .
C71 C72 C73 C69 -1.0(13) . .
C77 C72 C73 C69 -176.4(11) . .
Rh3 C72 C73 C69 59.2(8) . .
C71 C72 C73 Rh3 -60.2(8) . .
C77 C72 C73 Rh3 124.4(12) . .
C70 C69 C73 C72 0.8(14) . .
C74 C69 C73 C72 177.4(12) . .
Rh3 C69 C73 C72 -59.1(8) . .
C70 C69 C73 C78 177.1(14) . .
C74 C69 C73 C78 -6(2) . .
Rh3 C69 C73 C78 117.2(15) . .
C70 C69 C73 Rh3 60.0(9) . .
C74 C69 C73 Rh3 -123.5(13) . .
C83 C79 C80 C81 -1.2(13) . .
C84 C79 C80 C81 -179.2(11) . .
Rh4 C79 C80 C81 59.1(8) . .
C83 C79 C80 C85 -174.4(12) . .
C84 C79 C80 C85 8(2) . .
Rh4 C79 C80 C85 -114.1(13) . .
C83 C79 C80 Rh4 -60.3(8) . .
C84 C79 C80 Rh4 121.7(12) . .
C79 C80 C81 C82 2.5(13) . .
C85 C80 C81 C82 176.4(10) . .
Rh4 C80 C81 C82 62.1(7) . .
C79 C80 C81 C86 178.8(13) . .
C85 C80 C81 C86 -7(2) . .
Rh4 C80 C81 C86 -121.7(15) . .
C79 C80 C81 Rh4 -59.6(8) . .
C85 C80 C81 Rh4 114.3(11) . .
C80 C81 C82 C83 -3.0(12) . .
C86 C81 C82 C83 -179.4(12) . .
Rh4 C81 C82 C83 59.4(8) . .
C80 C81 C82 C87 179.5(12) . .
C86 C81 C82 C87 3(2) . .
Rh4 C81 C82 C87 -118.1(13) . .
C80 C81 C82 Rh4 -62.4(7) . .
C86 C81 C82 Rh4 121.2(14) . .
C80 C79 C83 C82 -0.7(12) . .
C84 C79 C83 C82 177.2(11) . .
Rh4 C79 C83 C82 -61.0(8) . .
C80 C79 C83 C88 -174.9(11) . .
C84 C79 C83 C88 3.0(19) . .
Rh4 C79 C83 C88 124.8(12) . .
C80 C79 C83 Rh4 60.3(8) . .
C84 C79 C83 Rh4 -121.8(12) . .
C81 C82 C83 C79 2.3(12) . .
C87 C82 C83 C79 -179.9(11) . .
Rh4 C82 C83 C79 61.1(8) . .
C81 C82 C83 C88 176.1(12) . .
C87 C82 C83 C88 -6.1(19) . .
Rh4 C82 C83 C88 -125.0(13) . .
C81 C82 C83 Rh4 -58.8(8) . .
C87 C82 C83 Rh4 119.0(11) . .
C95 N13 C89 C90 -177.2(10) . .
Pd3 N13 C89 C90 -2.7(11) . .
C95 N13 C89 C94 5.5(17) . .
Pd3 N13 C89 C94 -180.0(9) . .
C94 C89 C90 C91 -0.7(16) . .
N13 C89 C90 C91 -178.1(9) . .
C94 C89 C90 N14 -179.9(9) . .
N13 C89 C90 N14 2.7(13) . .
C97 N14 C90 C91 -3.2(17) . .
Pd3 N14 C90 C91 179.4(8) . .
C97 N14 C90 C89 175.9(10) . .
Pd3 N14 C90 C89 -1.5(10) . .
C89 C90 C91 C92 -0.5(16) . .
N14 C90 C91 C92 178.6(10) . .
C90 C91 C92 C93 1.6(19) . .
C91 C92 C93 C94 -1(2) . .
C92 C93 C94 C89 0.1(18) . .
C90 C89 C94 C93 0.9(17) . .
N13 C89 C94 C93 178.0(10) . .
Rh5 O13 C95 N13 176.3(9) . .
Rh5 O13 C95 C96 -3.1(11) . .
C89 N13 C95 O13 -2.5(18) . .
Pd3 N13 C95 O13 -176.8(8) . .
C89 N13 C95 C96 176.9(9) . .
Pd3 N13 C95 C96 2.6(10) . .
Rh5 O14 C96 O15 -175.0(8) . .
Rh5 O14 C96 C95 5.2(11) . .
Pd3 O15 C96 O14 179.0(8) . .
Pd3 O15 C96 C95 -1.3(11) . .
O13 C95 C96 O14 -1.5(14) . .
N13 C95 C96 O14 179.0(9) . .
O13 C95 C96 O15 178.7(9) . .
N13 C95 C96 O15 -0.7(13) . .
Rh6 O16 C97 N14 -178.8(9) . .
Rh6 O16 C97 C98 3.1(11) . .
C90 N14 C97 O16 5.0(18) . .
Pd3 N14 C97 O16 -177.6(9) . .
C90 N14 C97 C98 -176.7(9) . .
Pd3 N14 C97 C98 0.7(10) . .
Pd3 O18 C98 O17 -177.8(9) . .
Pd3 O18 C98 C97 3.6(11) . .
Rh6 O17 C98 O18 -177.0(9) . .
Rh6 O17 C98 C97 1.7(11) . .
O16 C97 C98 O18 175.5(10) . .
N14 C97 C98 O18 -3.1(14) . .
O16 C97 C98 O17 -3.3(14) . .
N14 C97 C98 O17 178.2(9) . .
C103 N15 C99 C100 -3.1(15) . .
Rh5 N15 C99 C100 173.7(7) . .
N15 C99 C100 C101 -2.4(15) . .
C99 C100 C101 C102 6.0(14) . .
C99 C100 C101 C104 -172.4(9) . .
C100 C101 C102 C103 -4.4(14) . .
C104 C101 C102 C103 174.1(9) . .
C99 N15 C103 C102 4.7(15) . .
Rh5 N15 C103 C102 -172.0(7) . .
C101 C102 C103 N15 -1.0(15) . .
N17 N16 C104 C105 1.4(16) . .
N17 N16 C104 C101 -174.6(9) . .
C100 C101 C104 N16 156.6(10) . .
C102 C101 C104 N16 -21.8(13) . .
C100 C101 C104 C105 -19.3(16) . .
C102 C101 C104 C105 162.4(11) . .
N16 C104 C105 C106 0.2(18) . .
C101 C104 C105 C106 175.9(11) . .
C104 C105 C106 C107 -3.3(19) . .
N16 N17 C107 C106 -3.3(16) . .
N16 N17 C107 C110 177.7(9) . .
C105 C106 C107 N17 4.9(18) . .
C105 C106 C107 C110 -176.2(11) . .
C112 N18 C108 C109 -1.5(15) . .
Rh6 N18 C108 C109 -178.8(7) 7_656 .
N18 C108 C109 C110 1.2(15) . .
C108 C109 C110 C111 -2.4(14) . .
C108 C109 C110 C107 -179.2(9) . .
N17 C107 C110 C109 10.6(13) . .
C106 C107 C110 C109 -168.3(11) . .
N17 C107 C110 C111 -166.0(9) . .
C106 C107 C110 C111 15.1(15) . .
C109 C110 C111 C112 4.0(14) . .
C107 C110 C111 C112 -179.2(9) . .
C108 N18 C112 C111 3.3(15) . .
Rh6 N18 C112 C111 -179.4(7) 7_656 .
C110 C111 C112 N18 -4.6(15) . .
C117 C113 C114 C115 1.7(12) . .
C118 C113 C114 C115 -174.9(10) . .
Rh5 C113 C114 C115 62.2(7) . .
C117 C113 C114 C119 174.8(11) . .
C118 C113 C114 C119 -1.8(17) . .
Rh5 C113 C114 C119 -124.6(11) . .
C117 C113 C114 Rh5 -60.5(8) . .
C118 C113 C114 Rh5 122.9(11) . .
C113 C114 C115 C116 -2.6(12) . .
C119 C114 C115 C116 -175.7(11) . .
Rh5 C114 C115 C116 59.0(8) . .
C113 C114 C115 C120 179.6(12) . .
C119 C114 C115 C120 6.5(19) . .
Rh5 C114 C115 C120 -118.8(13) . .
C113 C114 C115 Rh5 -61.6(7) . .
C119 C114 C115 Rh5 125.3(12) . .
C114 C115 C116 C117 2.7(13) . .
C120 C115 C116 C117 -179.5(12) . .
Rh5 C115 C116 C117 62.4(8) . .
C114 C115 C116 C121 -178.7(11) . .
C120 C115 C116 C121 -1.0(19) . .
Rh5 C115 C116 C121 -119.1(11) . .
C114 C115 C116 Rh5 -59.6(7) . .
C120 C115 C116 Rh5 118.1(13) . .
C115 C116 C117 C113 -1.6(12) . .
C121 C116 C117 C113 179.9(11) . .
Rh5 C116 C117 C113 59.6(8) . .
C115 C116 C117 C122 179.3(12) . .
C121 C116 C117 C122 1(2) . .
Rh5 C116 C117 C122 -119.5(13) . .
C115 C116 C117 Rh5 -61.2(8) . .
C121 C116 C117 Rh5 120.3(12) . .
C114 C113 C117 C116 0.0(12) . .
C118 C113 C117 C116 176.6(10) . .
Rh5 C113 C117 C116 -59.3(8) . .
C114 C113 C117 C122 179.0(12) . .
C118 C113 C117 C122 -4.4(19) . .
Rh5 C113 C117 C122 119.8(13) . .
C114 C113 C117 Rh5 59.2(7) . .
C118 C113 C117 Rh5 -124.1(11) . .
C127 C123 C124 C125 2.4(16) . .
C128 C123 C124 C125 -173.9(13) . .
Rh6 C123 C124 C125 61.9(9) . .
C127 C123 C124 C129 179.1(14) . .
C128 C123 C124 C129 3(2) . .
Rh6 C123 C124 C129 -121.4(15) . .
C127 C123 C124 Rh6 -59.5(10) . .
C128 C123 C124 Rh6 124.2(13) . .
C123 C124 C125 C126 -2.2(17) . .
C129 C124 C125 C126 -178.9(15) . .
Rh6 C124 C125 C126 60.0(12) . .
C123 C124 C125 C130 -179.3(16) . .
C129 C124 C125 C130 4(2) . .
Rh6 C124 C125 C130 -117.0(18) . .
C123 C124 C125 Rh6 -62.2(10) . .
C129 C124 C125 Rh6 121.0(15) . .
C124 C125 C126 C127 1.2(18) . .
C130 C125 C126 C127 178.2(17) . .
Rh6 C125 C126 C127 61.4(11) . .
C124 C125 C126 C131 177.7(17) . .
C130 C125 C126 C131 -5(3) . .
Rh6 C125 C126 C131 -122(2) . .
C124 C125 C126 Rh6 -60.2(10) . .
C130 C125 C126 Rh6 116.8(19) . .
C124 C123 C127 C126 -1.6(17) . .
C128 C123 C127 C126 174.5(14) . .
Rh6 C123 C127 C126 -61.5(11) . .
C124 C123 C127 C132 178.6(15) . .
C128 C123 C127 C132 -5(2) . .
Rh6 C123 C127 C132 118.7(16) . .
C124 C123 C127 Rh6 59.9(10) . .
C128 C123 C127 Rh6 -124.0(15) . .
C125 C126 C127 C123 0.2(18) . .
C131 C126 C127 C123 -176.5(16) . .
Rh6 C126 C127 C123 63.2(11) . .
C125 C126 C127 C132 180.0(15) . .
C131 C126 C127 C132 3(3) . .
Rh6 C126 C127 C132 -117.0(16) . .
C125 C126 C127 Rh6 -63.0(12) . .
C131 C126 C127 Rh6 120.3(18) . .
O20 S1 C133 F2 -168.1(15) . .
O19 S1 C133 F2 61.4(18) . .
O21 S1 C133 F2 -55.6(18) . .
O20 S1 C133 F1 69.4(18) . .
O19 S1 C133 F1 -61.0(18) . .
O21 S1 C133 F1 -178.0(16) . .
O20 S1 C133 F3 -48.3(18) . .
O19 S1 C133 F3 -178.7(15) . .
O21 S1 C133 F3 64.3(17) . .
O24 S2 C134 F4 -75(2) . .
O22 S2 C134 F4 53(2) . .
O23 S2 C134 F4 171(2) . .
O24 S2 C134 F5 51(2) . .
O22 S2 C134 F5 178.3(19) . .
O23 S2 C134 F5 -64(2) . .
O24 S2 C134 F6 165.3(16) . .
O22 S2 C134 F6 -67.0(19) . .
O23 S2 C134 F6 51.1(18) . .
F7 C135 S3 O26 -164(2) . .
F9 C135 S3 O26 66(2) . .
F8 C135 S3 O26 -49(2) . .
F7 C135 S3 O25 61(2) . .
F9 C135 S3 O25 -68.7(19) . .
F8 C135 S3 O25 176.3(17) . .
F7 C135 S3 O27 -53(2) . .
F9 C135 S3 O27 176.9(19) . .
F8 C135 S3 O27 62(2) . .
F7 C135 S3' O26' 142(3) . .
F9 C135 S3' O26' 18(3) . .
F8 C135 S3' O26' -92(3) . .
F7 C135 S3' O27' -94(3) . .
F9 C135 S3' O27' 142(2) . .
F8 C135 S3' O27' 32(2) . .
F7 C135 S3' O25 31(3) . .
F9 C135 S3' O25 -93(2) . .
F8 C135 S3' O25 157(2) . .
F10 S4 O28 C136 -153(29) . .
F11 S4 O28 C136 -76(7) . .
O29 S4 O28 C136 -7(6) . .
O30 S4 O28 C136 -149(7) . .
S4 S4 O28 C136 97(6) 7_557 .
F12 S4 O28 C136 16(5) . .
C136 S4 O28 C136 110(6) 7_557 .
F10 S4 O29 C136 19(8) . .
F11 S4 O29 C136 144(9) . .
O28 S4 O29 C136 10(9) . .
O30 S4 O29 C136 152(9) . .
S4 S4 O29 C136 -102(8) 7_557 .
F12 S4 O29 C136 -25(8) . .
C136 S4 O29 C136 -111(8) 7_557 .
F10 S4 O29 F12 45(5) . .
F11 S4 O29 F12 170(4) . .
O28 S4 O29 F12 35(5) . .
O30 S4 O29 F12 178(2) . .
S4 S4 O29 F12 -77(2) 7_557 .
C136 S4 O29 F12 -86(2) 7_557 .
F10 S4 O29 F11 -125(5) . .
O28 S4 O29 F11 -134(4) . .
O30 S4 O29 F11 8(2) . .
S4 S4 O29 F11 113(2) 7_557 .
F12 S4 O29 F11 -170(4) . .
C136 S4 O29 F11 104(2) 7_557 .
F10 S4 O30 F11 141(3) . .
O28 S4 O30 F11 140(4) . .
O29 S4 O30 F11 -7(2) . .
S4 S4 O30 F11 -104(2) 7_557 .
F12 S4 O30 F11 -3(4) . .
C136 S4 O30 F11 -108.8(16) 7_557 .
F10 S4 O30 C136 111(13) . .
F11 S4 O30 C136 -30(12) . .
O28 S4 O30 C136 110(13) . .
O29 S4 O30 C136 -37(12) . .
S4 S4 O30 C136 -134(13) 7_557 .
F12 S4 O30 C136 -33(10) . .
C136 S4 O30 C136 -139(12) 7_557 .
F11 O29 C136 F12 -174(3) . .
S4 O29 C136 F12 153(8) . .
F12 O29 C136 F11 174(3) . .
S4 O29 C136 F11 -32(8) . .
F12 O29 C136 F10 75(11) . .
F11 O29 C136 F10 -100(11) . .
S4 O29 C136 F10 -132(16) . .
F12 O29 C136 O28 46(10) . .
F11 O29 C136 O28 -128(10) . .
S4 O29 C136 O28 -160(16) . .
F12 O29 C136 O30 -174(2) . .
F11 O29 C136 O30 11(3) . .
S4 O29 C136 O30 -21(7) . .
F12 O29 C136 S4 -86.3(19) . 7_557
F11 O29 C136 S4 99.4(18) . 7_557
S4 O29 C136 S4 67(8) . 7_557
F12 O29 C136 C136 -96(2) . 7_557
F11 O29 C136 C136 90(2) . 7_557
S4 O29 C136 C136 58(8) . 7_557
S4 O28 C136 O29 163(13) . .
S4 O28 C136 F12 -159(7) . .
S4 O28 C136 F11 55(6) . .
S4 O28 C136 F10 25(27) . .
S4 O28 C136 O30 22(5) . .
S4 O28 C136 S4 -65(6) . 7_557
S4 O28 C136 C136 -55(5) . 7_557
F11 O30 C136 O29 -12(3) . .
S4 O30 C136 O29 135(14) . .
F11 O30 C136 F12 -25(6) . .
S4 O30 C136 F12 122(16) . .
S4 O30 C136 F11 147(13) . .
F11 O30 C136 F10 152(3) . .
S4 O30 C136 F10 -62(12) . .
F11 O30 C136 O28 152(4) . .
S4 O30 C136 O28 -61(12) . .
F11 O30 C136 S4 -105.9(19) . 7_557
S4 O30 C136 S4 41(12) . 7_557
F11 O30 C136 C136 -109(2) . 7_557
S4 O30 C136 C136 38(11) . 7_557
F11 S4 F10 C136 -91(7) . .
O28 S4 F10 C136 27(28) . .
O29 S4 F10 C136 -13(6) . .
O30 S4 F10 C136 -150(7) . .
S4 S4 F10 C136 101(6) 7_557 .
F12 S4 F10 C136 15(5) . .
C136 S4 F10 C136 114(6) 7_557 .
O29 C136 F10 S4 138(14) . .
F12 C136 F10 S4 -158(7) . .
F11 C136 F10 S4 51(5) . .
O28 C136 F10 S4 -154(28) . .
O30 C136 F10 S4 24(5) . .
S4 C136 F10 S4 -61(6) 7_557 .
C136 C136 F10 S4 -52(5) 7_557 .
C136 O29 F11 S4 -9(3) . .
F12 O29 F11 S4 -18(6) . .
F12 O29 F11 C136 -9(5) . .
S4 O29 F11 C136 9(3) . .
C136 O29 F11 O30 -18(4) . .
F12 O29 F11 O30 -28(8) . .
S4 O29 F11 O30 -10(3) . .
F10 S4 F11 O29 116(5) . .
O28 S4 F11 O29 98(4) . .
O30 S4 F11 O29 -172(3) . .
S4 S4 F11 O29 -76(2) 7_557 .
F12 S4 F11 O29 7(2) . .
C136 S4 F11 O29 -89(2) 7_557 .
F10 S4 F11 C136 92(7) . .
O28 S4 F11 C136 74(8) . .
O29 S4 F11 C136 -24(7) . .
O30 S4 F11 C136 164(7) . .
S4 S4 F11 C136 -100(6) 7_557 .
F12 S4 F11 C136 -17(6) . .
C136 S4 F11 C136 -113(6) 7_557 .
F10 S4 F11 O30 -72(4) . .
O28 S4 F11 O30 -90(4) . .
O29 S4 F11 O30 172(3) . .
S4 S4 F11 O30 96(2) 7_557 .
F12 S4 F11 O30 178.6(18) . .
C136 S4 F11 O30 82.8(18) 7_557 .
F12 C136 F11 O29 5(3) . .
F10 C136 F11 O29 158(5) . .
O28 C136 F11 O29 151(6) . .
O30 C136 F11 O29 -166(3) . .
S4 C136 F11 O29 -88(3) 7_557 .
C136 C136 F11 O29 -98(3) 7_557 .
O29 C136 F11 S4 152(8) . .
F12 C136 F11 S4 157(8) . .
F10 C136 F11 S4 -50(6) . .
O28 C136 F11 S4 -58(7) . .
O30 C136 F11 S4 -14(6) . .
S4 C136 F11 S4 63(6) 7_557 .
C136 C136 F11 S4 53(5) 7_557 .
O29 C136 F11 O30 166(3) . .
F12 C136 F11 O30 171(2) . .
F10 C136 F11 O30 -36(4) . .
O28 C136 F11 O30 -44(5) . .
S4 C136 F11 O30 77.5(18) 7_557 .
C136 C136 F11 O30 67(2) 7_557 .
S4 O30 F11 O29 10(3) . .
C136 O30 F11 O29 15(4) . .
C136 O30 F11 S4 5(2) . .
S4 O30 F11 C136 -5(2) . .
F11 O29 F12 C136 9(5) . .
S4 O29 F12 C136 -6(2) . .
C136 O29 F12 S4 6(2) . .
F11 O29 F12 S4 16(5) . .
F11 C136 F12 O29 -5(2) . .
F10 C136 F12 O29 -161(5) . .
O28 C136 F12 O29 -162(5) . .
O30 C136 F12 O29 16(6) . .
S4 C136 F12 O29 96(3) 7_557 .
C136 C136 F12 O29 95(3) 7_557 .
O29 C136 F12 S4 -89(16) . .
F11 C136 F12 S4 -93(16) . .
F10 C136 F12 S4 111(16) . .
O28 C136 F12 S4 110(16) . .
O30 C136 F12 S4 -73(16) . .
S4 C136 F12 S4 7(15) 7_557 .
C136 C136 F12 S4 7(14) 7_557 .
F10 S4 F12 O29 -149(4) . .
F11 S4 F12 O29 -8(3) . .
O28 S4 F12 O29 -152(4) . .
O30 S4 F12 O29 -5(5) . .
S4 S4 F12 O29 100(2) 7_557 .
C136 S4 F12 O29 100(2) 7_557 .
F10 S4 F12 C136 -62(16) . .
F11 S4 F12 C136 80(15) . .
O28 S4 F12 C136 -64(16) . .
O29 S4 F12 C136 88(16) . .
O30 S4 F12 C136 82(16) . .
S4 S4 F12 C136 -172(16) 7_557 .
C136 S4 F12 C136 -173(15) 7_557 .
